data_7700283
loop_
_publ_author_name
'Bresien, Jonas'
'Schulz, Axel'
'Szych, Lilian Sophie'
'Villinger, Alexander'
'Wustrack, Ronald'

_publ_section_title
;
 [E(\m-NBbp)]<sub>2</sub> (E = P, As) - group 15 biradicals synthesized
 from acyclic precursors.
;
_journal_issue 29
_journal_name_full 'Dalton transactions (Cambridge, England : 2003)'
_journal_page_first 11103
_journal_page_last 11111
_journal_paper_doi 10.1039/c9dt01654f
_journal_volume 48
_journal_year 2019
_chemical_formula_moiety 'C20 H41 As2 Cl4 N Si4'
_chemical_formula_sum 'C20 H41 As2 Cl4 N Si4'
_chemical_formula_weight 699.54
_space_group_crystal_system monoclinic
_space_group_IT_number 14
_space_group_name_Hall '-P 2yn'
_space_group_name_H-M_alt 'P 1 21/n 1'
_symmetry_space_group_name_Hall '-P 2yn'
_symmetry_space_group_name_H-M 'P 1 21/n 1'
_atom_sites_solution_hydrogens geom
_audit_creation_method SHELXL-2014/7
_audit_update_record
;
2018-11-29 deposited with the CCDC.    2019-06-17 downloaded from the CCDC.
;
_cell_angle_alpha 90
_cell_angle_beta 99.182(2)
_cell_angle_gamma 90
_cell_formula_units_Z 24
_cell_length_a 17.907(2)
_cell_length_b 23.513(3)
_cell_length_c 47.214(6)
_cell_measurement_reflns_used 9983
_cell_measurement_temperature 123(2)
_cell_measurement_theta_max 25.50
_cell_measurement_theta_min 2.18
_cell_volume 19625(4)
_computing_cell_refinement 'Bruker Apex V7.51A'
_computing_data_collection 'Bruker Apex V7.51A'
_computing_data_reduction 'Bruker SAINT'
_computing_molecular_graphics 'ORTEP-3v2.01 (Farrugia, 1997)'
_computing_publication_material 'SHELXL-2014/7 (Sheldrick, 2014)'
_computing_structure_refinement 'SHELXL-2014/7 (Sheldrick, 2014)'
_computing_structure_solution 'Bruker SHELXTL'
_diffrn_ambient_temperature 123(2)
_diffrn_measured_fraction_theta_full 1.000
_diffrn_measured_fraction_theta_max 1.000
_diffrn_measurement_device_type 'Bruker Apex Kappa-II-CCD-diffractometer'
_diffrn_measurement_method 'phi and omega scans'
_diffrn_radiation_type MoK\a
_diffrn_radiation_wavelength 0.71073
_diffrn_reflns_av_R_equivalents 0.1150
_diffrn_reflns_av_unetI/netI 0.0866
_diffrn_reflns_Laue_measured_fraction_full 1.000
_diffrn_reflns_Laue_measured_fraction_max 1.000
_diffrn_reflns_limit_h_max 23
_diffrn_reflns_limit_h_min -23
_diffrn_reflns_limit_k_max 31
_diffrn_reflns_limit_k_min -31
_diffrn_reflns_limit_l_max 62
_diffrn_reflns_limit_l_min -62
_diffrn_reflns_number 295413
_diffrn_reflns_point_group_measured_fraction_full 1.000
_diffrn_reflns_point_group_measured_fraction_max 1.000
_diffrn_reflns_theta_full 25.242
_diffrn_reflns_theta_max 28.000
_diffrn_reflns_theta_min 0.874
_diffrn_source 'sealed tube'
_exptl_absorpt_coefficient_mu 2.528
_exptl_absorpt_correction_T_max 0.7460
_exptl_absorpt_correction_T_min 0.5780
_exptl_absorpt_correction_type multi-scan
_exptl_absorpt_process_details '(SADABS; Sheldrick, 2004)'
_exptl_crystal_colour colourless
_exptl_crystal_density_diffrn 1.421
_exptl_crystal_description block
_exptl_crystal_F_000 8592
_exptl_crystal_size_max 0.200
_exptl_crystal_size_mid 0.150
_exptl_crystal_size_min 0.140
_refine_diff_density_max 1.003
_refine_diff_density_min -1.130
_refine_diff_density_rms 0.124
_refine_ls_extinction_method none
_refine_ls_goodness_of_fit_ref 1.036
_refine_ls_hydrogen_treatment constr
_refine_ls_matrix_type full
_refine_ls_number_parameters 1831
_refine_ls_number_reflns 47381
_refine_ls_number_restraints 33
_refine_ls_restrained_S_all 1.036
_refine_ls_R_factor_all 0.1190
_refine_ls_R_factor_gt 0.0594
_refine_ls_shift/su_max 0.001
_refine_ls_shift/su_mean 0.000
_refine_ls_structure_factor_coef Fsqd
_refine_ls_weighting_details 'w=1/[\s^2^(Fo^2^)+(0.0295P)^2^+42.6380P] where P=(Fo^2^+2Fc^2^)/3'
_refine_ls_weighting_scheme calc
_refine_ls_wR_factor_gt 0.1127
_refine_ls_wR_factor_ref 0.1362
_reflns_Friedel_coverage 0.000
_reflns_number_gt 28476
_reflns_number_total 47381
_reflns_threshold_expression 'I > 2\s(I)'
_cod_data_source_file c9dt01654f2.cif
_cod_data_source_block is_ls32
_cod_depositor_comments 'Adding full bibliography for 7700277--7700283.cif.'
_cod_original_cell_volume 19624(4)
_cod_database_code 7700283
_shelx_shelxl_version_number 2014/7
_shelx_space_group_comment
;
The symmetry employed for this shelxl refinement is uniquely defined
by the following loop, which should always be used as a source of
symmetry information in preference to the above space-group names.
They are only intended as comments.
;
_shelx_estimated_absorpt_t_min 0.632
_shelx_estimated_absorpt_t_max 0.719

loop_
_space_group_symop_operation_xyz
'x, y, z'
'-x+1/2, y+1/2, -z+1/2'
'-x, -y, -z'
'x-1/2, -y-1/2, z-1/2'

loop_
_atom_site_label
_atom_site_type_symbol
_atom_site_fract_x
_atom_site_fract_y
_atom_site_fract_z
_atom_site_U_iso_or_equiv
_atom_site_adp_type
_atom_site_occupancy
_atom_site_site_symmetry_order
_atom_site_calc_flag
_atom_site_refinement_flags_posn
_atom_site_refinement_flags_adp
_atom_site_refinement_flags_occupancy
_atom_site_disorder_assembly
_atom_site_disorder_group
N1A N 0.4049(3) 0.1306(2) 0.58407(9) 0.0168(8) Uani 0.875(2) 1 d D . P A 1
As1A As 0.34234(4) 0.16504(4) 0.55441(2) 0.0279(2) Uani 0.875(2) 1 d D . P A 1
As2A As 0.41351(4) 0.12913(5) 0.62308(2) 0.0321(2) Uani 0.875(2) 1 d D . P A 1
Cl1A Cl 0.22863(14) 0.1347(2) 0.55834(10) 0.0401(7) Uani 0.875(2) 1 d D . P A 1
Cl2A Cl 0.33052(10) 0.24890(7) 0.57300(7) 0.0720(8) Uani 0.875(2) 1 d D . P A 1
Cl3A Cl 0.29679(13) 0.13957(18) 0.62908(7) 0.0407(7) Uani 0.875(2) 1 d D . P A 1
Cl4A Cl 0.44937(12) 0.21617(10) 0.63497(5) 0.0768(8) Uani 0.875(2) 1 d D . P A 1
N1B N 0.4008(10) 0.1341(10) 0.5790(2) 0.0168(8) Uani 0.125(2) 1 d D . P A 2
As1B As 0.4070(3) 0.1517(3) 0.61728(12) 0.0279(2) Uani 0.125(2) 1 d D . P A 2
As2B As 0.3418(4) 0.1531(3) 0.54495(13) 0.0321(2) Uani 0.125(2) 1 d D . P A 2
Cl1B Cl 0.4044(8) 0.2441(4) 0.6190(3) 0.0768(8) Uani 0.125(2) 1 d D . P A 2
Cl2B Cl 0.2906(10) 0.1379(13) 0.6237(7) 0.0407(7) Uani 0.125(2) 1 d D . P A 2
Cl3B Cl 0.3347(7) 0.2451(4) 0.5491(5) 0.0720(8) Uani 0.125(2) 1 d D . P A 2
Cl4B Cl 0.2279(9) 0.1345(14) 0.5539(9) 0.0401(7) Uani 0.125(2) 1 d D . P A 2
Si1 Si 0.32280(8) -0.02665(6) 0.54295(3) 0.0287(3) Uani 1 1 d . . . . .
Si2 Si 0.40423(8) -0.04179(6) 0.60843(3) 0.0325(3) Uani 1 1 d . . . . .
Si4 Si 0.63096(8) 0.19039(6) 0.60274(3) 0.0309(3) Uani 1 1 d . . . . .
C1 C 0.4623(2) 0.09703(17) 0.57274(9) 0.0158(9) Uani 1 1 d D . . . .
C2 C 0.4499(2) 0.03779(18) 0.56880(9) 0.0195(9) Uani 1 1 d . . . . .
C3 C 0.5051(3) 0.00661(18) 0.55765(10) 0.0271(11) Uani 1 1 d . . . . .
H3 H 0.4992 -0.0334 0.5554 0.033 Uiso 1 1 calc R U . . .
C4 C 0.5678(3) 0.0325(2) 0.54985(11) 0.0323(12) Uani 1 1 d . . . . .
H4 H 0.6036 0.0105 0.5418 0.039 Uiso 1 1 calc R U . . .
C5 C 0.5789(2) 0.09050(19) 0.55373(10) 0.0257(11) Uani 1 1 d . . . . .
H5 H 0.6220 0.1079 0.5480 0.031 Uiso 1 1 calc R U . . .
C6 C 0.5279(2) 0.12373(17) 0.56599(9) 0.0175(9) Uani 1 1 d . . . . .
C7 C 0.3809(2) 0.00691(17) 0.57586(9) 0.0207(10) Uani 1 1 d . . . . .
H7 H 0.3479 0.0374 0.5820 0.025 Uiso 1 1 calc R U . . .
C8 C 0.3071(3) 0.0276(2) 0.51340(11) 0.0440(14) Uani 1 1 d . . . . .
H8A H 0.2847 0.0091 0.4954 0.066 Uiso 1 1 calc R U . . .
H8B H 0.3556 0.0447 0.5110 0.066 Uiso 1 1 calc R U . . .
H8C H 0.2729 0.0573 0.5183 0.066 Uiso 1 1 calc R U . . .
C9 C 0.3665(3) -0.0882(2) 0.52678(12) 0.0501(16) Uani 1 1 d . . . . .
H9A H 0.3810 -0.1173 0.5415 0.075 Uiso 1 1 calc R U . . .
H9B H 0.4114 -0.0754 0.5192 0.075 Uiso 1 1 calc R U . . .
H9C H 0.3299 -0.1043 0.5112 0.075 Uiso 1 1 calc R U . . .
C10 C 0.2301(3) -0.0484(2) 0.55278(12) 0.0389(13) Uani 1 1 d . . . . .
H10A H 0.1994 -0.0670 0.5363 0.058 Uiso 1 1 calc R U . . .
H10B H 0.2034 -0.0147 0.5582 0.058 Uiso 1 1 calc R U . . .
H10C H 0.2387 -0.0750 0.5690 0.058 Uiso 1 1 calc R U . . .
C11 C 0.4191(3) -0.1176(2) 0.59883(13) 0.0477(15) Uani 1 1 d . . . . .
H11A H 0.4328 -0.1400 0.6164 0.072 Uiso 1 1 calc R U . . .
H11B H 0.4599 -0.1199 0.5873 0.072 Uiso 1 1 calc R U . . .
H11C H 0.3724 -0.1328 0.5877 0.072 Uiso 1 1 calc R U . . .
C12 C 0.3242(4) -0.0385(3) 0.62896(12) 0.0529(17) Uani 1 1 d . . . . .
H12A H 0.2787 -0.0542 0.6173 0.079 Uiso 1 1 calc R U . . .
H12B H 0.3150 0.0011 0.6338 0.079 Uiso 1 1 calc R U . . .
H12C H 0.3366 -0.0608 0.6466 0.079 Uiso 1 1 calc R U . . .
C13 C 0.4934(4) -0.0193(3) 0.63117(14) 0.072(2) Uani 1 1 d . . . . .
H13A H 0.4878 0.0195 0.6380 0.108 Uiso 1 1 calc R U . . .
H13B H 0.5348 -0.0206 0.6199 0.108 Uiso 1 1 calc R U . . .
H13C H 0.5047 -0.0451 0.6476 0.108 Uiso 1 1 calc R U . . .
C14 C 0.5465(2) 0.18574(17) 0.57235(9) 0.0181(9) Uani 1 1 d . . . . .
H14 H 0.5025 0.2013 0.5805 0.022 Uiso 1 1 calc R U . . .
Si3 Si 0.55294(8) 0.23070(6) 0.53943(3) 0.0355(4) Uani 1 1 d . . . . .
C15A C 0.4774(7) 0.1992(6) 0.5076(3) 0.052(3) Uani 0.516(8) 1 d . . P B 1
H15A H 0.4883 0.1589 0.5049 0.078 Uiso 0.516(8) 1 calc R U P B 1
H15B H 0.4265 0.2031 0.5125 0.078 Uiso 0.516(8) 1 calc R U P B 1
H15C H 0.4805 0.2202 0.4899 0.078 Uiso 0.516(8) 1 calc R U P B 1
C16A C 0.6441(19) 0.2244(18) 0.5225(9) 0.034(4) Uani 0.516(8) 1 d . . P B 1
H16A H 0.6564 0.1842 0.5204 0.051 Uiso 0.516(8) 1 calc R U P B 1
H16B H 0.6362 0.2427 0.5036 0.051 Uiso 0.516(8) 1 calc R U P B 1
H16C H 0.6860 0.2432 0.5350 0.051 Uiso 0.516(8) 1 calc R U P B 1
C17A C 0.5305(7) 0.3030(5) 0.5433(3) 0.046(2) Uani 0.516(8) 1 d . . P B 1
H17A H 0.5350 0.3235 0.5256 0.068 Uiso 0.516(8) 1 calc R U P B 1
H17B H 0.4785 0.3063 0.5472 0.068 Uiso 0.516(8) 1 calc R U P B 1
H17C H 0.5654 0.3195 0.5593 0.068 Uiso 0.516(8) 1 calc R U P B 1
C15B C 0.4618(7) 0.2358(7) 0.5167(3) 0.052(3) Uani 0.484(8) 1 d . . P B 2
H15D H 0.4230 0.2452 0.5284 0.078 Uiso 0.484(8) 1 calc R U P B 2
H15E H 0.4636 0.2656 0.5023 0.078 Uiso 0.484(8) 1 calc R U P B 2
H15F H 0.4495 0.1993 0.5070 0.078 Uiso 0.484(8) 1 calc R U P B 2
C16B C 0.626(2) 0.2141(19) 0.5208(10) 0.034(4) Uani 0.484(8) 1 d . . P B 2
H16D H 0.6740 0.2119 0.5342 0.051 Uiso 0.484(8) 1 calc R U P B 2
H16E H 0.6161 0.1773 0.5111 0.051 Uiso 0.484(8) 1 calc R U P B 2
H16F H 0.6302 0.2436 0.5064 0.051 Uiso 0.484(8) 1 calc R U P B 2
C17B C 0.5774(8) 0.3084(5) 0.5564(3) 0.046(2) Uani 0.484(8) 1 d . . P B 2
H17D H 0.5377 0.3201 0.5672 0.068 Uiso 0.484(8) 1 calc R U P B 2
H17E H 0.6261 0.3071 0.5692 0.068 Uiso 0.484(8) 1 calc R U P B 2
H17F H 0.5803 0.3357 0.5409 0.068 Uiso 0.484(8) 1 calc R U P B 2
C18 C 0.7235(3) 0.1758(2) 0.59090(11) 0.0360(13) Uani 1 1 d . . . . .
H18A H 0.7638 0.1759 0.6076 0.054 Uiso 1 1 calc R U . . .
H18B H 0.7338 0.2054 0.5774 0.054 Uiso 1 1 calc R U . . .
H18C H 0.7217 0.1386 0.5815 0.054 Uiso 1 1 calc R U . . .
C19 C 0.6364(4) 0.2618(3) 0.61962(17) 0.085(3) Uani 1 1 d . . . . .
H19A H 0.5863 0.2728 0.6236 0.128 Uiso 1 1 calc R U . . .
H19B H 0.6535 0.2896 0.6066 0.128 Uiso 1 1 calc R U . . .
H19C H 0.6723 0.2608 0.6376 0.128 Uiso 1 1 calc R U . . .
C20 C 0.6204(3) 0.1344(3) 0.63013(12) 0.0566(18) Uani 1 1 d . . . . .
H20A H 0.6703 0.1251 0.6410 0.085 Uiso 1 1 calc R U . . .
H20B H 0.5980 0.1001 0.6204 0.085 Uiso 1 1 calc R U . . .
H20C H 0.5875 0.1486 0.6433 0.085 Uiso 1 1 calc R U . . .
As3 As 0.01625(3) 0.11647(2) 0.37972(2) 0.02646(11) Uani 1 1 d . . . . .
Cl5 Cl -0.09952(8) 0.09718(9) 0.38533(3) 0.0659(5) Uani 1 1 d . . . . .
Cl6 Cl 0.00331(11) 0.20806(6) 0.37747(3) 0.0654(5) Uani 1 1 d . . . . .
As4 As 0.07332(3) 0.13074(2) 0.45224(2) 0.02323(11) Uani 1 1 d . . . . .
Cl7A Cl -0.0463(2) 0.12833(18) 0.45581(12) 0.0386(9) Uani 0.79(3) 1 d . . P C 1
Cl8A Cl 0.0796(2) 0.22433(12) 0.44763(7) 0.0345(7) Uani 0.79(3) 1 d . . P C 1
Cl7B Cl -0.0457(9) 0.1149(17) 0.4583(4) 0.0659(5) Uani 0.21(3) 1 d . . P C 2
Cl8B Cl 0.061(2) 0.2189(8) 0.4490(4) 0.0654(5) Uani 0.21(3) 1 d . . P C 2
N2 N 0.07211(19) 0.10535(14) 0.41559(8) 0.0191(8) Uani 1 1 d . . . . .
Si5 Si -0.00036(8) -0.06402(6) 0.38662(3) 0.0278(3) Uani 1 1 d . . . . .
Si6 Si 0.05856(7) -0.05720(5) 0.45433(3) 0.0244(3) Uani 1 1 d . . . . .
Si7 Si 0.23867(9) 0.17531(6) 0.36971(3) 0.0363(4) Uani 1 1 d . . . . .
Si8 Si 0.29696(7) 0.17561(6) 0.43746(3) 0.0297(3) Uani 1 1 d . . . . .
C21 C 0.1345(2) 0.06623(18) 0.41265(10) 0.0215(10) Uani 1 1 d . . . . .
C22 C 0.1209(2) 0.00691(18) 0.41317(10) 0.0218(10) Uani 1 1 d . . . . .
C23 C 0.1793(3) -0.02917(19) 0.40805(11) 0.0293(11) Uani 1 1 d . . . . .
H23 H 0.1716 -0.0691 0.4080 0.035 Uiso 1 1 calc R U . . .
C24 C 0.2476(3) -0.0083(2) 0.40312(12) 0.0382(14) Uani 1 1 d . . . . .
H24 H 0.2864 -0.0338 0.3997 0.046 Uiso 1 1 calc R U . . .
C25 C 0.2603(3) 0.0499(2) 0.40309(12) 0.0372(13) Uani 1 1 d . . . . .
H25 H 0.3080 0.0637 0.3997 0.045 Uiso 1 1 calc R U . . .
C26 C 0.2044(2) 0.08897(18) 0.40789(11) 0.0252(11) Uani 1 1 d . . . . .
C27 C 0.0472(2) -0.01983(18) 0.41821(9) 0.0204(10) Uani 1 1 d . . . . .
H27 H 0.0121 0.0127 0.4198 0.025 Uiso 1 1 calc R U . . .
C28 C 0.0186(3) -0.0330(2) 0.35207(10) 0.0411(14) Uani 1 1 d . . . . .
H28A H -0.0006 -0.0587 0.3363 0.062 Uiso 1 1 calc R U . . .
H28B H 0.0732 -0.0278 0.3529 0.062 Uiso 1 1 calc R U . . .
H28C H -0.0069 0.0039 0.3489 0.062 Uiso 1 1 calc R U . . .
C29 C 0.0340(3) -0.1393(2) 0.38840(12) 0.0410(14) Uani 1 1 d . . . . .
H29A H 0.0218 -0.1574 0.4058 0.062 Uiso 1 1 calc R U . . .
H29B H 0.0889 -0.1398 0.3889 0.062 Uiso 1 1 calc R U . . .
H29C H 0.0093 -0.1601 0.3715 0.062 Uiso 1 1 calc R U . . .
C30 C -0.1045(3) -0.0653(3) 0.38597(12) 0.0453(15) Uani 1 1 d . . . . .
H30A H -0.1235 -0.0262 0.3860 0.068 Uiso 1 1 calc R U . . .
H30B H -0.1159 -0.0854 0.4029 0.068 Uiso 1 1 calc R U . . .
H30C H -0.1289 -0.0849 0.3686 0.068 Uiso 1 1 calc R U . . .
C31 C 0.1330(3) -0.1138(2) 0.45972(12) 0.0421(14) Uani 1 1 d . . . . .
H31A H 0.1828 -0.0964 0.4598 0.063 Uiso 1 1 calc R U . . .
H31B H 0.1232 -0.1415 0.4441 0.063 Uiso 1 1 calc R U . . .
H31C H 0.1320 -0.1329 0.4781 0.063 Uiso 1 1 calc R U . . .
C32 C 0.0869(3) -0.0040(2) 0.48328(10) 0.0321(12) Uani 1 1 d . . . . .
H32A H 0.0477 0.0253 0.4825 0.048 Uiso 1 1 calc R U . . .
H32B H 0.1348 0.0137 0.4806 0.048 Uiso 1 1 calc R U . . .
H32C H 0.0930 -0.0230 0.5020 0.048 Uiso 1 1 calc R U . . .
C33 C -0.0341(3) -0.0885(2) 0.45923(10) 0.0307(11) Uani 1 1 d . . . . .
H33A H -0.0301 -0.1047 0.4785 0.046 Uiso 1 1 calc R U . . .
H33B H -0.0481 -0.1185 0.4450 0.046 Uiso 1 1 calc R U . . .
H33C H -0.0730 -0.0588 0.4568 0.046 Uiso 1 1 calc R U . . .
C34 C 0.2213(2) 0.15145(18) 0.40667(10) 0.0240(10) Uani 1 1 d . . . . .
H34 H 0.1738 0.1712 0.4098 0.029 Uiso 1 1 calc R U . . .
C35 C 0.1819(3) 0.1295(3) 0.34184(12) 0.0510(16) Uani 1 1 d . . . . .
H35A H 0.1279 0.1363 0.3417 0.077 Uiso 1 1 calc R U . . .
H35B H 0.1934 0.0894 0.3462 0.077 Uiso 1 1 calc R U . . .
H35C H 0.1947 0.1387 0.3229 0.077 Uiso 1 1 calc R U . . .
C36 C 0.3396(3) 0.1703(3) 0.36420(14) 0.0589(19) Uani 1 1 d . . . . .
H36A H 0.3446 0.1858 0.3453 0.088 Uiso 1 1 calc R U . . .
H36B H 0.3556 0.1304 0.3652 0.088 Uiso 1 1 calc R U . . .
H36C H 0.3716 0.1921 0.3791 0.088 Uiso 1 1 calc R U . . .
C37 C 0.2078(4) 0.2503(3) 0.36423(14) 0.067(2) Uani 1 1 d . . . . .
H37A H 0.2443 0.2752 0.3759 0.101 Uiso 1 1 calc R U . . .
H37B H 0.1579 0.2550 0.3699 0.101 Uiso 1 1 calc R U . . .
H37C H 0.2050 0.2603 0.3439 0.101 Uiso 1 1 calc R U . . .
C38 C 0.3879(3) 0.1359(2) 0.43947(16) 0.060(2) Uani 1 1 d . . . . .
H38A H 0.4049 0.1371 0.4207 0.089 Uiso 1 1 calc R U . . .
H38B H 0.3804 0.0963 0.4448 0.089 Uiso 1 1 calc R U . . .
H38C H 0.4263 0.1535 0.4539 0.089 Uiso 1 1 calc R U . . .
C39 C 0.3143(3) 0.2529(2) 0.43451(12) 0.0424(14) Uani 1 1 d . . . . .
H39A H 0.3448 0.2665 0.4523 0.064 Uiso 1 1 calc R U . . .
H39B H 0.2658 0.2731 0.4313 0.064 Uiso 1 1 calc R U . . .
H39C H 0.3414 0.2599 0.4184 0.064 Uiso 1 1 calc R U . . .
C40 C 0.2645(3) 0.1635(3) 0.47235(12) 0.063(2) Uani 1 1 d . . . . .
H40A H 0.3068 0.1698 0.4880 0.094 Uiso 1 1 calc R U . . .
H40B H 0.2463 0.1244 0.4732 0.094 Uiso 1 1 calc R U . . .
H40C H 0.2235 0.1901 0.4743 0.094 Uiso 1 1 calc R U . . .
As5 As 0.51385(3) 0.35599(2) 0.37568(2) 0.02173(10) Uani 1 1 d . . . . .
As6 As 0.57580(3) 0.33674(2) 0.44741(2) 0.02102(10) Uani 1 1 d . . . . .
Cl9 Cl 0.50960(9) 0.26405(5) 0.36838(3) 0.0464(4) Uani 1 1 d . . . . .
Cl10 Cl 0.40026(7) 0.36379(7) 0.38593(3) 0.0467(4) Uani 1 1 d . . . . .
Cl11 Cl 0.53757(9) 0.24952(5) 0.43944(3) 0.0425(3) Uani 1 1 d . . . . .
Cl12 Cl 0.46954(7) 0.36869(5) 0.45891(3) 0.0338(3) Uani 1 1 d . . . . .
N3 N 0.57390(19) 0.36343(14) 0.41089(7) 0.0164(7) Uani 1 1 d . . . . .
Si9 Si 0.74228(8) 0.28704(5) 0.36844(3) 0.0265(3) Uani 1 1 d . . . . .
Si10 Si 0.79097(7) 0.28966(6) 0.43766(3) 0.0283(3) Uani 1 1 d . . . . .
Si11 Si 0.50496(8) 0.53524(5) 0.38452(3) 0.0254(3) Uani 1 1 d . . . . .
Si12 Si 0.57804(7) 0.52252(5) 0.45176(3) 0.0217(3) Uani 1 1 d . . . . .
C41 C 0.6375(2) 0.40107(17) 0.40789(8) 0.0147(8) Uani 1 1 d . . . . .
C42 C 0.7081(2) 0.37616(17) 0.40420(9) 0.0185(9) Uani 1 1 d . . . . .
C43 C 0.7659(2) 0.41309(19) 0.39985(10) 0.0271(11) Uani 1 1 d . . . . .
H43 H 0.8141 0.3979 0.3981 0.032 Uiso 1 1 calc R U . . .
C44 C 0.7551(2) 0.47128(19) 0.39807(10) 0.0266(11) Uani 1 1 d . . . . .
H44 H 0.7948 0.4953 0.3941 0.032 Uiso 1 1 calc R U . . .
C45 C 0.6868(2) 0.49442(18) 0.40201(9) 0.0230(10) Uani 1 1 d . . . . .
H45 H 0.6802 0.5345 0.4008 0.028 Uiso 1 1 calc R U . . .
C46 C 0.6274(2) 0.46035(17) 0.40773(9) 0.0164(9) Uani 1 1 d . . . . .
C47 C 0.7220(2) 0.31242(17) 0.40476(9) 0.0202(9) Uani 1 1 d . . . . .
H47 H 0.6725 0.2947 0.4070 0.024 Uiso 1 1 calc R U . . .
C48 C 0.6737(3) 0.3206(3) 0.33948(11) 0.0416(14) Uani 1 1 d . . . . .
H48A H 0.6902 0.3142 0.3209 0.062 Uiso 1 1 calc R U . . .
H48B H 0.6713 0.3616 0.3430 0.062 Uiso 1 1 calc R U . . .
H48C H 0.6236 0.3038 0.3392 0.062 Uiso 1 1 calc R U . . .
C49 C 0.8373(3) 0.3064(3) 0.36006(12) 0.0508(17) Uani 1 1 d . . . . .
H49A H 0.8766 0.2922 0.3753 0.076 Uiso 1 1 calc R U . . .
H49B H 0.8413 0.3479 0.3588 0.076 Uiso 1 1 calc R U . . .
H49C H 0.8441 0.2894 0.3417 0.076 Uiso 1 1 calc R U . . .
C50 C 0.7338(4) 0.2084(2) 0.36727(14) 0.068(2) Uani 1 1 d . . . . .
H50A H 0.6823 0.1974 0.3695 0.102 Uiso 1 1 calc R U . . .
H50B H 0.7698 0.1918 0.3829 0.102 Uiso 1 1 calc R U . . .
H50C H 0.7449 0.1944 0.3488 0.102 Uiso 1 1 calc R U . . .
C51 C 0.8918(3) 0.2913(3) 0.43338(12) 0.064(2) Uani 1 1 d . . . . .
H51A H 0.9053 0.3297 0.4280 0.096 Uiso 1 1 calc R U . . .
H51B H 0.9003 0.2644 0.4184 0.096 Uiso 1 1 calc R U . . .
H51C H 0.9232 0.2806 0.4515 0.096 Uiso 1 1 calc R U . . .
C52 C 0.7653(4) 0.2166(3) 0.44791(15) 0.075(2) Uani 1 1 d . . . . .
H52A H 0.7752 0.1896 0.4332 0.113 Uiso 1 1 calc R U . . .
H52B H 0.7115 0.2155 0.4496 0.113 Uiso 1 1 calc R U . . .
H52C H 0.7957 0.2063 0.4663 0.113 Uiso 1 1 calc R U . . .
C53 C 0.7831(3) 0.3367(3) 0.46899(11) 0.0466(15) Uani 1 1 d . . . . .
H53A H 0.8206 0.3250 0.4854 0.070 Uiso 1 1 calc R U . . .
H53B H 0.7322 0.3334 0.4740 0.070 Uiso 1 1 calc R U . . .
H53C H 0.7925 0.3762 0.4640 0.070 Uiso 1 1 calc R U . . .
C54 C 0.5563(2) 0.48875(17) 0.41459(9) 0.0171(9) Uani 1 1 d . . . . .
H54 H 0.5205 0.4569 0.4167 0.020 Uiso 1 1 calc R U . . .
C55 C 0.5122(3) 0.5039(2) 0.34888(10) 0.0434(14) Uani 1 1 d . . . . .
H55A H 0.4854 0.4674 0.3468 0.065 Uiso 1 1 calc R U . . .
H55B H 0.5655 0.4980 0.3473 0.065 Uiso 1 1 calc R U . . .
H55C H 0.4893 0.5299 0.3337 0.065 Uiso 1 1 calc R U . . .
C56 C 0.5412(4) 0.6096(2) 0.38459(12) 0.0505(16) Uani 1 1 d . . . . .
H56A H 0.5122 0.6308 0.3687 0.076 Uiso 1 1 calc R U . . .
H56B H 0.5947 0.6090 0.3824 0.076 Uiso 1 1 calc R U . . .
H56C H 0.5358 0.6280 0.4028 0.076 Uiso 1 1 calc R U . . .
C57 C 0.4029(3) 0.5388(3) 0.38817(12) 0.0516(16) Uani 1 1 d . . . . .
H57A H 0.3975 0.5581 0.4062 0.077 Uiso 1 1 calc R U . . .
H57B H 0.3823 0.5002 0.3883 0.077 Uiso 1 1 calc R U . . .
H57C H 0.3751 0.5601 0.3720 0.077 Uiso 1 1 calc R U . . .
C58 C 0.6387(3) 0.5874(2) 0.45384(11) 0.0403(14) Uani 1 1 d . . . . .
H58A H 0.6135 0.6166 0.4409 0.060 Uiso 1 1 calc R U . . .
H58B H 0.6875 0.5778 0.4482 0.060 Uiso 1 1 calc R U . . .
H58C H 0.6469 0.6020 0.4735 0.060 Uiso 1 1 calc R U . . .
C59 C 0.4878(3) 0.5393(2) 0.46443(10) 0.0323(12) Uani 1 1 d . . . . .
H59A H 0.4984 0.5534 0.4842 0.049 Uiso 1 1 calc R U . . .
H59B H 0.4567 0.5048 0.4638 0.049 Uiso 1 1 calc R U . . .
H59C H 0.4605 0.5685 0.4520 0.049 Uiso 1 1 calc R U . . .
C60 C 0.6336(3) 0.4708(2) 0.47699(10) 0.0296(11) Uani 1 1 d . . . . .
H60A H 0.6760 0.4560 0.4684 0.044 Uiso 1 1 calc R U . . .
H60B H 0.6008 0.4392 0.4807 0.044 Uiso 1 1 calc R U . . .
H60C H 0.6532 0.4900 0.4951 0.044 Uiso 1 1 calc R U . . .
As7 As 1.09907(3) 0.62098(2) 0.38125(2) 0.02459(11) Uani 1 1 d . . . . .
As8 As 1.16157(3) 0.62252(2) 0.45366(2) 0.02691(12) Uani 1 1 d . . . . .
Cl13 Cl 1.2181(2) 0.61859(13) 0.37655(8) 0.0401(7) Uani 0.699(4) 1 d . . P D 1
Cl14 Cl 1.08657(16) 0.71279(10) 0.38036(5) 0.0376(5) Uani 0.699(4) 1 d . . P D 1
Cl15 Cl 1.27434(12) 0.58963(15) 0.44943(5) 0.0506(7) Uani 0.699(4) 1 d . . P D 1
Cl16 Cl 1.1869(2) 0.70996(10) 0.44726(7) 0.0624(9) Uani 0.699(4) 1 d . . P D 1
Cl25 Cl 1.1178(5) 0.7167(3) 0.38328(18) 0.0624(9) Uani 0.301(4) 1 d . . P D 2
Cl26 Cl 1.2133(5) 0.6013(4) 0.3752(2) 0.0506(7) Uani 0.301(4) 1 d . . P D 2
Cl27 Cl 1.1537(3) 0.7182(2) 0.45518(12) 0.0376(5) Uani 0.301(4) 1 d . . P D 2
Cl28 Cl 1.2775(3) 0.6197(3) 0.44516(12) 0.0401(7) Uani 0.301(4) 1 d . . P D 2
N4 N 1.10347(19) 0.60332(14) 0.41923(7) 0.0186(8) Uani 1 1 d . . . . .
Si13 Si 1.10905(8) 0.43583(6) 0.38377(3) 0.0291(3) Uani 1 1 d . . . . .
Si14 Si 1.18332(8) 0.43891(6) 0.45022(3) 0.0307(3) Uani 1 1 d . . . . .
Si15 Si 0.87940(7) 0.66998(6) 0.39954(3) 0.0260(3) Uani 1 1 d . . . . .
C61 C 1.0429(2) 0.56511(17) 0.42499(9) 0.0161(9) Uani 1 1 d . . . . .
C62 C 0.9752(2) 0.58879(18) 0.43155(9) 0.0203(9) Uani 1 1 d . . . . .
C63 C 0.9219(2) 0.55120(19) 0.43983(10) 0.0229(10) Uani 1 1 d . . . . .
H63 H 0.8761 0.5659 0.4446 0.027 Uiso 1 1 calc R U . . .
C64 C 0.9345(2) 0.49329(19) 0.44121(10) 0.0243(10) Uani 1 1 d . . . . .
H64 H 0.8977 0.4687 0.4471 0.029 Uiso 1 1 calc R U . . .
C65 C 1.0002(2) 0.47091(18) 0.43408(10) 0.0241(10) Uani 1 1 d . . . . .
H65 H 1.0077 0.4309 0.4349 0.029 Uiso 1 1 calc R U . . .
C66 C 1.0559(2) 0.50574(18) 0.42566(9) 0.0202(9) Uani 1 1 d . . . . .
C67 C 0.9578(2) 0.65169(17) 0.43034(9) 0.0201(9) Uani 1 1 d . . . . .
H67 H 1.0041 0.6697 0.4249 0.024 Uiso 1 1 calc R U . E 1
Si16 Si 0.9530(8) 0.6801(5) 0.4678(4) 0.0236(15) Uani 0.577(19) 1 d D . P F 1
C68A C 0.9979(13) 0.6309(7) 0.4967(5) 0.025(3) Uani 0.577(19) 1 d D . P F 1
H68A H 0.9712 0.5943 0.4949 0.038 Uiso 0.577(19) 1 calc R U P F 1
H68B H 1.0510 0.6249 0.4948 0.038 Uiso 0.577(19) 1 calc R U P F 1
H68C H 0.9949 0.6476 0.5155 0.038 Uiso 0.577(19) 1 calc R U P F 1
C69A C 0.8540(9) 0.6938(11) 0.4736(10) 0.041(3) Uani 0.577(19) 1 d D . P F 1
H69A H 0.8256 0.6580 0.4719 0.061 Uiso 0.577(19) 1 calc R U P F 1
H69B H 0.8545 0.7096 0.4928 0.061 Uiso 0.577(19) 1 calc R U P F 1
H69C H 0.8299 0.7208 0.4592 0.061 Uiso 0.577(19) 1 calc R U P F 1
C70A C 1.0040(10) 0.7494(6) 0.4714(4) 0.048(3) Uani 0.577(19) 1 d D . P F 1
H70A H 1.0564 0.7436 0.4684 0.073 Uiso 0.577(19) 1 calc R U P F 1
H70B H 0.9789 0.7761 0.4570 0.073 Uiso 0.577(19) 1 calc R U P F 1
H70C H 1.0036 0.7649 0.4906 0.073 Uiso 0.577(19) 1 calc R U P F 1
Si1B Si 0.9403(11) 0.6877(7) 0.4654(5) 0.0236(15) Uani 0.423(19) 1 d D . P F 2
C68B C 0.9990(19) 0.6475(10) 0.4951(7) 0.025(3) Uani 0.423(19) 1 d D . P F 2
H68D H 1.0527 0.6524 0.4938 0.038 Uiso 0.423(19) 1 calc R U P F 2
H68E H 0.9859 0.6070 0.4935 0.038 Uiso 0.423(19) 1 calc R U P F 2
H68F H 0.9890 0.6620 0.5136 0.038 Uiso 0.423(19) 1 calc R U P F 2
C69B C 0.8405(12) 0.6869(15) 0.4721(14) 0.041(3) Uani 0.423(19) 1 d D . P F 2
H69D H 0.8369 0.7081 0.4897 0.061 Uiso 0.423(19) 1 calc R U P F 2
H69E H 0.8244 0.6475 0.4742 0.061 Uiso 0.423(19) 1 calc R U P F 2
H69F H 0.8078 0.7046 0.4559 0.061 Uiso 0.423(19) 1 calc R U P F 2
C70B C 0.9715(14) 0.7633(7) 0.4665(5) 0.048(3) Uani 0.423(19) 1 d D . P F 2
H70D H 0.9400 0.7847 0.4513 0.073 Uiso 0.423(19) 1 calc R U P F 2
H70E H 1.0245 0.7652 0.4637 0.073 Uiso 0.423(19) 1 calc R U P F 2
H70F H 0.9666 0.7798 0.4852 0.073 Uiso 0.423(19) 1 calc R U P F 2
C71 C 0.7862(3) 0.6384(2) 0.40351(12) 0.0404(14) Uani 1 1 d . . . . .
H71A H 0.7718 0.6509 0.4217 0.061 Uiso 1 1 calc R U . . .
H71B H 0.7900 0.5968 0.4034 0.061 Uiso 1 1 calc R U . . .
H71C H 0.7478 0.6508 0.3875 0.061 Uiso 1 1 calc R U . . .
C72 C 0.8709(3) 0.7484(2) 0.39581(13) 0.0446(15) Uani 1 1 d . . . . .
H72A H 0.9201 0.7645 0.3935 0.067 Uiso 1 1 calc R U . . .
H72B H 0.8548 0.7644 0.4130 0.067 Uiso 1 1 calc R U . . .
H72C H 0.8335 0.7577 0.3790 0.067 Uiso 1 1 calc R U . . .
C73 C 0.9013(3) 0.6401(3) 0.36538(12) 0.0564(18) Uani 1 1 d . . . . .
H73A H 0.8571 0.6443 0.3503 0.085 Uiso 1 1 calc R U . . .
H73B H 0.9141 0.5997 0.3680 0.085 Uiso 1 1 calc R U . . .
H73C H 0.9443 0.6606 0.3598 0.085 Uiso 1 1 calc R U . . .
C74 C 1.1274(2) 0.47831(18) 0.41846(9) 0.0217(10) Uani 1 1 d . . . . .
H74 H 1.1605 0.5107 0.4145 0.026 Uiso 1 1 calc R U . . .
C75 C 1.1687(3) 0.4733(2) 0.48471(10) 0.0368(13) Uani 1 1 d . . . . .
H75A H 1.1936 0.4506 0.5009 0.055 Uiso 1 1 calc R U . . .
H75B H 1.1144 0.4757 0.4855 0.055 Uiso 1 1 calc R U . . .
H75C H 1.1904 0.5117 0.4858 0.055 Uiso 1 1 calc R U . . .
C76 C 1.1539(3) 0.3626(2) 0.45160(12) 0.0484(16) Uani 1 1 d . . . . .
H76A H 1.1857 0.3436 0.4676 0.073 Uiso 1 1 calc R U . . .
H76B H 1.1598 0.3438 0.4336 0.073 Uiso 1 1 calc R U . . .
H76C H 1.1009 0.3607 0.4543 0.073 Uiso 1 1 calc R U . . .
C77 C 1.2864(3) 0.4396(3) 0.44743(12) 0.0496(16) Uani 1 1 d . . . . .
H77A H 1.3023 0.4786 0.4443 0.074 Uiso 1 1 calc R U . . .
H77B H 1.2953 0.4156 0.4313 0.074 Uiso 1 1 calc R U . . .
H77C H 1.3156 0.4249 0.4653 0.074 Uiso 1 1 calc R U . . .
C78 C 1.0375(3) 0.3780(2) 0.38348(14) 0.0538(17) Uani 1 1 d . . . . .
H78A H 0.9884 0.3946 0.3855 0.081 Uiso 1 1 calc R U . . .
H78B H 1.0536 0.3519 0.3995 0.081 Uiso 1 1 calc R U . . .
H78C H 1.0328 0.3572 0.3653 0.081 Uiso 1 1 calc R U . . .
C79 C 1.2000(3) 0.4051(2) 0.37659(11) 0.0384(13) Uani 1 1 d . . . . .
H79A H 1.1924 0.3876 0.3575 0.058 Uiso 1 1 calc R U . . .
H79B H 1.2175 0.3762 0.3911 0.058 Uiso 1 1 calc R U . . .
H79C H 1.2379 0.4353 0.3774 0.058 Uiso 1 1 calc R U . . .
C80 C 1.0723(3) 0.4837(2) 0.35338(11) 0.0485(15) Uani 1 1 d . . . . .
H80A H 1.1099 0.5132 0.3516 0.073 Uiso 1 1 calc R U . . .
H80B H 1.0252 0.5015 0.3570 0.073 Uiso 1 1 calc R U . . .
H80C H 1.0626 0.4615 0.3356 0.073 Uiso 1 1 calc R U . . .
N5A N 1.2378(3) 0.3754(3) 0.24616(11) 0.0173(8) Uani 0.787(11) 1 d D . P G 1
As9 As 1.18068(15) 0.35956(12) 0.21097(7) 0.0241(3) Uani 0.787(11) 1 d D . P G 1
Cl17 Cl 1.1592(3) 0.26910(14) 0.21451(10) 0.0553(8) Uani 0.787(11) 1 d D . P G 1
Cl18 Cl 1.06702(12) 0.3878(2) 0.21545(7) 0.0455(8) Uani 0.787(11) 1 d D . P G 1
As10 As 1.2413(2) 0.35443(18) 0.28361(8) 0.0254(3) Uani 0.787(11) 1 d D . P G 1
Cl19 Cl 1.2599(3) 0.26218(15) 0.28349(11) 0.0429(7) Uani 0.787(11) 1 d D . P G 1
Cl20 Cl 1.1222(2) 0.35097(19) 0.28766(11) 0.0493(8) Uani 0.787(11) 1 d D . P G 1
N5B N 1.2420(9) 0.3735(8) 0.2484(3) 0.0173(8) Uani 0.213(11) 1 d D . P G 2
As9B As 1.1842(6) 0.3525(5) 0.2144(3) 0.0241(3) Uani 0.213(11) 1 d D . P G 2
Cl29 Cl 1.1840(8) 0.2612(5) 0.2138(4) 0.0553(8) Uani 0.213(11) 1 d D . P G 2
Cl30 Cl 1.0669(5) 0.3645(6) 0.2203(3) 0.0455(8) Uani 0.213(11) 1 d D . P G 2
As1C As 1.2443(9) 0.3567(7) 0.2866(3) 0.0254(3) Uani 0.213(11) 1 d D . P G 2
Cl31 Cl 1.2394(9) 0.2630(6) 0.2849(5) 0.0429(7) Uani 0.213(11) 1 d D . P G 2
Cl32 Cl 1.1255(10) 0.3682(6) 0.2900(5) 0.0493(8) Uani 0.213(11) 1 d D . P G 2
Si17 Si 1.39714(7) 0.29623(5) 0.20005(3) 0.0245(3) Uani 1 1 d . . . . .
Si18 Si 1.46494(7) 0.31459(5) 0.26708(3) 0.0229(3) Uani 1 1 d . . . . .
Si19 Si 1.15990(7) 0.54209(6) 0.21826(3) 0.0267(3) Uani 1 1 d . . . . .
Si20 Si 1.22885(8) 0.53903(5) 0.28523(3) 0.0257(3) Uani 1 1 d . . . . .
C81 C 1.2985(2) 0.41450(17) 0.24163(9) 0.0159(9) Uani 1 1 d . . . . .
C82 C 1.3669(2) 0.39227(17) 0.23461(9) 0.0158(9) Uani 1 1 d . . . . .
C83 C 1.4187(2) 0.43060(18) 0.22668(9) 0.0218(10) Uani 1 1 d . . . . .
H83 H 1.4640 0.4166 0.2212 0.026 Uiso 1 1 calc R U . . .
C84 C 1.4062(3) 0.48864(18) 0.22658(10) 0.0255(10) Uani 1 1 d . . . . .
H84 H 1.4423 0.5139 0.2208 0.031 Uiso 1 1 calc R U . . .
C85 C 1.3407(2) 0.50983(18) 0.23486(9) 0.0217(10) Uani 1 1 d . . . . .
H85 H 1.3336 0.5498 0.2355 0.026 Uiso 1 1 calc R U . . .
C86 C 1.2849(2) 0.47352(18) 0.24232(9) 0.0182(9) Uani 1 1 d . . . . .
C87 C 1.3856(2) 0.32938(17) 0.23596(9) 0.0194(9) Uani 1 1 d . . . . .
H87 H 1.3400 0.3105 0.2415 0.023 Uiso 1 1 calc R U . . .
C88 C 1.5601(3) 0.3393(2) 0.26067(11) 0.0334(12) Uani 1 1 d . . . . .
H88A H 1.5555 0.3772 0.2519 0.050 Uiso 1 1 calc R U . . .
H88B H 1.5799 0.3127 0.2477 0.050 Uiso 1 1 calc R U . . .
H88C H 1.5946 0.3409 0.2790 0.050 Uiso 1 1 calc R U . . .
C89 C 1.4705(3) 0.2373(2) 0.27532(13) 0.0441(14) Uani 1 1 d . . . . .
H89A H 1.5077 0.2308 0.2926 0.066 Uiso 1 1 calc R U . . .
H89B H 1.4860 0.2167 0.2592 0.066 Uiso 1 1 calc R U . . .
H89C H 1.4209 0.2236 0.2785 0.066 Uiso 1 1 calc R U . . .
C90 C 1.4456(3) 0.3545(3) 0.29930(11) 0.0452(15) Uani 1 1 d . . . . .
H90A H 1.4054 0.3353 0.3075 0.068 Uiso 1 1 calc R U . . .
H90B H 1.4296 0.3933 0.2937 0.068 Uiso 1 1 calc R U . . .
H90C H 1.4917 0.3559 0.3136 0.068 Uiso 1 1 calc R U . . .
C91 C 1.3697(4) 0.2200(2) 0.20137(14) 0.067(2) Uani 1 1 d . . . . .
H91A H 1.3210 0.2171 0.2083 0.101 Uiso 1 1 calc R U . . .
H91B H 1.4084 0.1994 0.2144 0.101 Uiso 1 1 calc R U . . .
H91C H 1.3651 0.2035 0.1821 0.101 Uiso 1 1 calc R U . . .
C92 C 1.4943(3) 0.2995(3) 0.19111(11) 0.0412(14) Uani 1 1 d . . . . .
H92A H 1.4942 0.2838 0.1719 0.062 Uiso 1 1 calc R U . . .
H92B H 1.5286 0.2773 0.2052 0.062 Uiso 1 1 calc R U . . .
H92C H 1.5112 0.3392 0.1916 0.062 Uiso 1 1 calc R U . . .
C93 C 1.3341(3) 0.3319(3) 0.17032(11) 0.0440(15) Uani 1 1 d . . . . .
H93A H 1.3427 0.3731 0.1715 0.066 Uiso 1 1 calc R U . . .
H93B H 1.2812 0.3238 0.1719 0.066 Uiso 1 1 calc R U . . .
H93C H 1.3450 0.3177 0.1519 0.066 Uiso 1 1 calc R U . . .
C94 C 1.2130(2) 0.49967(18) 0.24957(9) 0.0202(9) Uani 1 1 d . . . . .
H94 H 1.1794 0.4669 0.2523 0.024 Uiso 1 1 calc R U . . .
C95 C 1.0557(3) 0.5409(3) 0.21947(12) 0.0445(15) Uani 1 1 d . . . . .
H95A H 1.0460 0.5586 0.2373 0.067 Uiso 1 1 calc R U . . .
H95B H 1.0378 0.5015 0.2187 0.067 Uiso 1 1 calc R U . . .
H95C H 1.0289 0.5620 0.2030 0.067 Uiso 1 1 calc R U . . .
C96 C 1.1894(3) 0.6184(2) 0.21898(11) 0.0389(13) Uani 1 1 d . . . . .
H96A H 1.1626 0.6379 0.2020 0.058 Uiso 1 1 calc R U . . .
H96B H 1.2440 0.6207 0.2190 0.058 Uiso 1 1 calc R U . . .
H96C H 1.1770 0.6366 0.2363 0.058 Uiso 1 1 calc R U . . .
C97 C 1.1779(3) 0.5104(2) 0.18378(10) 0.0354(12) Uani 1 1 d . . . . .
H97A H 1.1570 0.5354 0.1678 0.053 Uiso 1 1 calc R U . . .
H97B H 1.1536 0.4730 0.1812 0.053 Uiso 1 1 calc R U . . .
H97C H 1.2325 0.5062 0.1842 0.053 Uiso 1 1 calc R U . . .
C98 C 1.2641(3) 0.4891(2) 0.31519(11) 0.0400(13) Uani 1 1 d . . . . .
H98A H 1.3122 0.4724 0.3120 0.060 Uiso 1 1 calc R U . . .
H98B H 1.2269 0.4588 0.3159 0.060 Uiso 1 1 calc R U . . .
H98C H 1.2718 0.5099 0.3334 0.060 Uiso 1 1 calc R U . . .
C99 C 1.1357(3) 0.5673(2) 0.29175(11) 0.0364(13) Uani 1 1 d . . . . .
H99A H 1.1419 0.5856 0.3106 0.055 Uiso 1 1 calc R U . . .
H99B H 1.0994 0.5360 0.2912 0.055 Uiso 1 1 calc R U . . .
H99C H 1.1170 0.5952 0.2769 0.055 Uiso 1 1 calc R U . . .
C100 C 1.3002(3) 0.5978(2) 0.28751(12) 0.0431(14) Uani 1 1 d . . . . .
H10D H 1.3031 0.6172 0.3060 0.065 Uiso 1 1 calc R U . . .
H10E H 1.2850 0.6250 0.2720 0.065 Uiso 1 1 calc R U . . .
H10F H 1.3498 0.5819 0.2858 0.065 Uiso 1 1 calc R U . . .
As11 As 0.67963(3) 0.13294(2) 0.21233(2) 0.02621(11) Uani 1 1 d . . . . .
As12 As 0.74222(3) 0.13784(2) 0.28469(2) 0.02715(12) Uani 1 1 d . . . . .
Cl21 Cl 0.56460(7) 0.12182(8) 0.22063(3) 0.0577(4) Uani 1 1 d . . . . .
Cl22 Cl 0.67746(10) 0.22556(6) 0.21081(4) 0.0671(5) Uani 1 1 d . . . . .
Cl23 Cl 0.62885(8) 0.11868(7) 0.29290(3) 0.0511(4) Uani 1 1 d . . . . .
Cl24 Cl 0.72729(14) 0.22954(6) 0.28158(4) 0.0834(7) Uani 1 1 d . . . . .
N6 N 0.73782(19) 0.11698(14) 0.24721(7) 0.0186(8) Uani 1 1 d . . . . .
Si21 Si 0.65687(8) -0.04956(6) 0.21864(3) 0.0282(3) Uani 1 1 d . . . . .
Si22 Si 0.73137(8) -0.04513(6) 0.28558(3) 0.0264(3) Uani 1 1 d . . . . .
Si23 Si 0.90615(8) 0.19585(5) 0.20472(3) 0.0282(3) Uani 1 1 d . . . . .
Si24 Si 0.96286(8) 0.17709(6) 0.27267(3) 0.0323(3) Uani 1 1 d . . . . .
C101 C 0.7982(2) 0.07827(17) 0.24242(9) 0.0175(9) Uani 1 1 d . . . . .
C102 C 0.7844(2) 0.01856(18) 0.24209(9) 0.0190(9) Uani 1 1 d . . . . .
C103 C 0.8405(2) -0.01717(19) 0.23499(10) 0.0252(10) Uani 1 1 d . . . . .
H103 H 0.8322 -0.0571 0.2342 0.030 Uiso 1 1 calc R U . . .
C104 C 0.9085(3) 0.0046(2) 0.22908(10) 0.0274(11) Uani 1 1 d . . . . .
H104 H 0.9456 -0.0206 0.2240 0.033 Uiso 1 1 calc R U . . .
C105 C 0.9226(3) 0.06210(19) 0.23056(10) 0.0249(10) Uani 1 1 d . . . . .
H105 H 0.9700 0.0760 0.2269 0.030 Uiso 1 1 calc R U . . .
C106 C 0.8684(2) 0.10030(18) 0.23732(9) 0.0191(9) Uani 1 1 d . . . . .
C107 C 0.7123(2) -0.00722(18) 0.24933(9) 0.0211(9) Uani 1 1 d . . . . .
H107 H 0.6793 0.0259 0.2523 0.025 Uiso 1 1 calc R U . . .
C108 C 0.5558(3) -0.0520(3) 0.22330(12) 0.0535(17) Uani 1 1 d . . . . .
H10G H 0.5374 -0.0132 0.2254 0.080 Uiso 1 1 calc R U . . .
H10H H 0.5508 -0.0741 0.2405 0.080 Uiso 1 1 calc R U . . .
H10I H 0.5259 -0.0699 0.2065 0.080 Uiso 1 1 calc R U . . .
C109 C 0.6892(4) -0.1252(2) 0.21681(14) 0.065(2) Uani 1 1 d . . . . .
H10J H 0.6581 -0.1445 0.2007 0.097 Uiso 1 1 calc R U . . .
H10K H 0.6842 -0.1447 0.2347 0.097 Uiso 1 1 calc R U . . .
H10L H 0.7423 -0.1258 0.2140 0.097 Uiso 1 1 calc R U . . .
C110 C 0.6641(4) -0.0155(3) 0.18372(11) 0.0562(18) Uani 1 1 d . . . . .
H11D H 0.6396 -0.0398 0.1681 0.084 Uiso 1 1 calc R U . . .
H11E H 0.7175 -0.0104 0.1820 0.084 Uiso 1 1 calc R U . . .
H11F H 0.6389 0.0216 0.1827 0.084 Uiso 1 1 calc R U . . .
C111 C 0.7882(3) 0.0024(3) 0.31272(11) 0.0457(15) Uani 1 1 d . . . . .
H11G H 0.7577 0.0354 0.3163 0.069 Uiso 1 1 calc R U . . .
H11H H 0.8336 0.0153 0.3054 0.069 Uiso 1 1 calc R U . . .
H11I H 0.8032 -0.0186 0.3307 0.069 Uiso 1 1 calc R U . . .
C112 C 0.6396(3) -0.0604(3) 0.29749(11) 0.0433(14) Uani 1 1 d . . . . .
H11J H 0.6142 -0.0917 0.2860 0.065 Uiso 1 1 calc R U . . .
H11K H 0.6076 -0.0264 0.2949 0.065 Uiso 1 1 calc R U . . .
H11L H 0.6485 -0.0712 0.3178 0.065 Uiso 1 1 calc R U . . .
C113 C 0.7886(4) -0.1116(3) 0.28621(13) 0.0605(19) Uani 1 1 d . . . . .
H11M H 0.7947 -0.1285 0.3054 0.091 Uiso 1 1 calc R U . . .
H11N H 0.8384 -0.1026 0.2813 0.091 Uiso 1 1 calc R U . . .
H11O H 0.7626 -0.1387 0.2722 0.091 Uiso 1 1 calc R U . . .
C114 C 0.8880(2) 0.16272(18) 0.23979(9) 0.0212(10) Uani 1 1 d . . . . .
H114 H 0.8411 0.1818 0.2441 0.025 Uiso 1 1 calc R U . . .
C115 C 0.8324(3) 0.1727(3) 0.17479(11) 0.0571(19) Uani 1 1 d . . . . .
H11P H 0.7838 0.1899 0.1770 0.086 Uiso 1 1 calc R U . . .
H11Q H 0.8278 0.1311 0.1751 0.086 Uiso 1 1 calc R U . . .
H11R H 0.8465 0.1847 0.1565 0.086 Uiso 1 1 calc R U . . .
C116 C 0.9978(3) 0.1742(3) 0.19387(11) 0.0418(14) Uani 1 1 d . . . . .
H11S H 1.0073 0.1975 0.1776 0.063 Uiso 1 1 calc R U . . .
H11T H 0.9954 0.1341 0.1883 0.063 Uiso 1 1 calc R U . . .
H11U H 1.0389 0.1798 0.2100 0.063 Uiso 1 1 calc R U . . .
C117 C 0.9038(5) 0.2743(2) 0.20963(15) 0.077(2) Uani 1 1 d . . . . .
H11V H 0.9044 0.2931 0.1912 0.115 Uiso 1 1 calc R U . . .
H11W H 0.9481 0.2862 0.2233 0.115 Uiso 1 1 calc R U . . .
H12D H 0.8576 0.2848 0.2170 0.115 Uiso 1 1 calc R U . . .
C118 C 1.0616(3) 0.1682(3) 0.26633(12) 0.0577(19) Uani 1 1 d . . . . .
H12E H 1.0956 0.1670 0.2848 0.087 Uiso 1 1 calc R U . . .
H12F H 1.0754 0.2003 0.2550 0.087 Uiso 1 1 calc R U . . .
H12G H 1.0660 0.1327 0.2559 0.087 Uiso 1 1 calc R U . . .
C119 C 0.9516(4) 0.2501(3) 0.28658(16) 0.082(3) Uani 1 1 d . . . . .
H12H H 0.9866 0.2554 0.3046 0.124 Uiso 1 1 calc R U . . .
H12I H 0.8995 0.2554 0.2900 0.124 Uiso 1 1 calc R U . . .
H12J H 0.9629 0.2781 0.2725 0.124 Uiso 1 1 calc R U . . .
C120 C 0.9509(3) 0.1255(3) 0.30166(11) 0.0554(18) Uani 1 1 d . . . . .
H12K H 0.9412 0.0875 0.2934 0.083 Uiso 1 1 calc R U . . .
H12L H 0.9080 0.1372 0.3109 0.083 Uiso 1 1 calc R U . . .
H12M H 0.9970 0.1248 0.3159 0.083 Uiso 1 1 calc R U . . .

loop_
_atom_site_aniso_label
_atom_site_aniso_U_11
_atom_site_aniso_U_22
_atom_site_aniso_U_33
_atom_site_aniso_U_23
_atom_site_aniso_U_13
_atom_site_aniso_U_12
N1A 0.0165(19) 0.0139(18) 0.020(2) -0.0021(16) 0.0038(16) 0.0057(15)
As1A 0.0159(3) 0.0301(4) 0.0380(5) 0.0153(3) 0.0056(3) 0.0062(3)
As2A 0.0280(3) 0.0466(6) 0.0217(4) -0.0079(3) 0.0043(3) 0.0094(3)
Cl1A 0.0182(6) 0.0553(9) 0.047(2) -0.0001(11) 0.0050(7) -0.0011(6)
Cl2A 0.0388(10) 0.0195(7) 0.159(2) 0.0063(11) 0.0187(13) 0.0139(7)
Cl3A 0.0323(8) 0.0576(9) 0.0355(18) -0.0006(11) 0.0155(10) 0.0075(7)
Cl4A 0.0515(13) 0.0926(16) 0.0932(17) -0.0755(14) 0.0328(12) -0.0255(12)
N1B 0.0165(19) 0.0139(18) 0.020(2) -0.0021(16) 0.0038(16) 0.0057(15)
As1B 0.0159(3) 0.0301(4) 0.0380(5) 0.0153(3) 0.0056(3) 0.0062(3)
As2B 0.0280(3) 0.0466(6) 0.0217(4) -0.0079(3) 0.0043(3) 0.0094(3)
Cl1B 0.0515(13) 0.0926(16) 0.0932(17) -0.0755(14) 0.0328(12) -0.0255(12)
Cl2B 0.0323(8) 0.0576(9) 0.0355(18) -0.0006(11) 0.0155(10) 0.0075(7)
Cl3B 0.0388(10) 0.0195(7) 0.159(2) 0.0063(11) 0.0187(13) 0.0139(7)
Cl4B 0.0182(6) 0.0553(9) 0.047(2) -0.0001(11) 0.0050(7) -0.0011(6)
Si1 0.0261(7) 0.0230(7) 0.0363(8) -0.0042(6) 0.0031(6) -0.0068(6)
Si2 0.0326(8) 0.0273(7) 0.0361(8) 0.0125(6) 0.0009(6) -0.0026(6)
Si4 0.0203(7) 0.0356(8) 0.0346(8) -0.0088(6) -0.0025(6) -0.0056(6)
C1 0.015(2) 0.016(2) 0.016(2) 0.0026(17) 0.0019(17) 0.0032(17)
C2 0.018(2) 0.015(2) 0.023(2) 0.0010(18) -0.0027(18) -0.0023(18)
C3 0.024(3) 0.012(2) 0.045(3) -0.007(2) 0.006(2) -0.0024(19)
C4 0.025(3) 0.024(3) 0.049(3) -0.010(2) 0.012(2) 0.003(2)
C5 0.017(2) 0.025(2) 0.038(3) -0.005(2) 0.012(2) -0.0051(19)
C6 0.017(2) 0.013(2) 0.020(2) -0.0008(17) -0.0026(18) 0.0022(17)
C7 0.017(2) 0.013(2) 0.033(3) 0.0012(19) 0.0062(19) 0.0005(17)
C8 0.052(4) 0.045(3) 0.032(3) 0.005(3) -0.001(3) -0.009(3)
C9 0.061(4) 0.038(3) 0.051(4) -0.016(3) 0.009(3) -0.012(3)
C10 0.027(3) 0.040(3) 0.048(3) 0.008(3) 0.002(2) -0.010(2)
C11 0.051(4) 0.030(3) 0.063(4) 0.019(3) 0.014(3) 0.012(3)
C12 0.073(5) 0.046(4) 0.046(4) 0.008(3) 0.032(3) 0.003(3)
C13 0.073(5) 0.064(5) 0.067(5) 0.026(4) -0.025(4) -0.021(4)
C14 0.015(2) 0.013(2) 0.026(2) -0.0018(18) 0.0006(18) 0.0014(17)
Si3 0.0233(7) 0.0333(8) 0.0503(10) 0.0203(7) 0.0073(7) -0.0022(6)
C15A 0.034(5) 0.081(9) 0.036(6) 0.030(6) -0.004(4) -0.015(6)
C16A 0.031(15) 0.043(14) 0.033(6) 0.004(7) 0.015(10) -0.014(7)
C17A 0.053(7) 0.029(4) 0.058(7) 0.003(4) 0.020(5) -0.004(5)
C15B 0.034(5) 0.081(9) 0.036(6) 0.030(6) -0.004(4) -0.015(6)
C16B 0.031(15) 0.043(14) 0.033(6) 0.004(7) 0.015(10) -0.014(7)
C17B 0.053(7) 0.029(4) 0.058(7) 0.003(4) 0.020(5) -0.004(5)
C18 0.021(3) 0.039(3) 0.044(3) 0.010(2) -0.006(2) -0.002(2)
C19 0.048(4) 0.071(5) 0.126(7) -0.063(5) -0.020(4) -0.002(4)
C20 0.034(3) 0.093(5) 0.040(4) 0.018(3) -0.004(3) -0.011(3)
As3 0.0246(3) 0.0272(3) 0.0268(3) -0.0002(2) 0.0017(2) 0.0090(2)
Cl5 0.0200(7) 0.1210(16) 0.0537(10) 0.0165(10) -0.0031(6) 0.0058(8)
Cl6 0.1075(14) 0.0320(8) 0.0484(9) 0.0042(7) -0.0133(9) 0.0295(9)
As4 0.0211(2) 0.0214(2) 0.0272(3) -0.00186(19) 0.0038(2) 0.00399(19)
Cl7A 0.0255(9) 0.0474(19) 0.0475(15) -0.0115(12) 0.0200(11) 0.0011(11)
Cl8A 0.0405(17) 0.0167(9) 0.0460(11) -0.0111(9) 0.0066(11) -0.0007(10)
Cl7B 0.0200(7) 0.1210(16) 0.0537(10) 0.0165(10) -0.0031(6) 0.0058(8)
Cl8B 0.1075(14) 0.0320(8) 0.0484(9) 0.0042(7) -0.0133(9) 0.0295(9)
N2 0.0167(18) 0.0136(18) 0.028(2) -0.0014(15) 0.0059(16) 0.0046(15)
Si5 0.0295(7) 0.0255(7) 0.0284(8) -0.0043(6) 0.0053(6) -0.0084(6)
Si6 0.0219(7) 0.0195(6) 0.0314(8) 0.0012(5) 0.0028(6) -0.0005(5)
Si7 0.0372(8) 0.0330(8) 0.0438(9) -0.0004(7) 0.0223(7) -0.0018(7)
Si8 0.0201(7) 0.0197(7) 0.0491(9) 0.0066(6) 0.0048(6) -0.0001(5)
C21 0.019(2) 0.016(2) 0.030(3) 0.0001(19) 0.0025(19) 0.0060(18)
C22 0.014(2) 0.020(2) 0.030(3) -0.0022(19) 0.0027(19) 0.0025(18)
C23 0.023(3) 0.015(2) 0.050(3) -0.002(2) 0.007(2) -0.0023(19)
C24 0.021(3) 0.017(2) 0.079(4) -0.005(3) 0.016(3) 0.007(2)
C25 0.017(2) 0.022(3) 0.076(4) 0.000(3) 0.016(3) -0.001(2)
C26 0.015(2) 0.015(2) 0.046(3) 0.001(2) 0.005(2) 0.0043(18)
C27 0.017(2) 0.015(2) 0.029(3) -0.0014(18) 0.0013(19) 0.0003(17)
C28 0.057(4) 0.036(3) 0.031(3) -0.004(2) 0.007(3) -0.006(3)
C29 0.053(4) 0.028(3) 0.044(3) -0.007(2) 0.016(3) -0.016(3)
C30 0.032(3) 0.059(4) 0.043(3) 0.001(3) -0.002(3) -0.015(3)
C31 0.040(3) 0.032(3) 0.052(4) 0.011(3) 0.002(3) 0.008(3)
C32 0.034(3) 0.028(3) 0.033(3) 0.000(2) -0.001(2) -0.002(2)
C33 0.033(3) 0.032(3) 0.028(3) -0.001(2) 0.008(2) -0.012(2)
C34 0.019(2) 0.012(2) 0.043(3) 0.003(2) 0.013(2) 0.0006(18)
C35 0.032(3) 0.076(5) 0.046(4) -0.006(3) 0.012(3) -0.004(3)
C36 0.044(4) 0.069(4) 0.072(5) -0.028(4) 0.034(3) -0.026(3)
C37 0.105(6) 0.045(4) 0.059(4) 0.023(3) 0.035(4) 0.007(4)
C38 0.021(3) 0.027(3) 0.125(6) 0.000(3) -0.006(3) 0.000(2)
C39 0.044(3) 0.027(3) 0.056(4) -0.007(3) 0.006(3) -0.004(2)
C40 0.031(3) 0.107(6) 0.046(4) 0.032(4) -0.007(3) -0.018(4)
As5 0.0195(2) 0.0215(2) 0.0230(2) 0.00061(19) -0.00023(19) -0.00478(19)
As6 0.0200(2) 0.0208(2) 0.0223(2) 0.00398(19) 0.00360(19) -0.00068(19)
Cl9 0.0641(10) 0.0243(6) 0.0457(8) -0.0071(6) -0.0067(7) -0.0138(6)
Cl10 0.0176(6) 0.0728(10) 0.0486(9) -0.0028(7) 0.0015(6) -0.0020(6)
Cl11 0.0665(10) 0.0189(6) 0.0454(8) 0.0062(6) 0.0197(7) -0.0068(6)
Cl12 0.0288(6) 0.0378(7) 0.0385(7) 0.0006(6) 0.0164(6) 0.0022(5)
N3 0.0149(18) 0.0141(17) 0.0197(19) 0.0000(14) 0.0010(15) -0.0025(14)
Si9 0.0292(7) 0.0208(7) 0.0311(8) -0.0030(6) 0.0094(6) 0.0065(6)
Si10 0.0205(7) 0.0256(7) 0.0361(8) -0.0018(6) -0.0036(6) 0.0055(6)
Si11 0.0283(7) 0.0199(6) 0.0270(7) 0.0030(5) 0.0015(6) 0.0080(6)
Si12 0.0247(7) 0.0180(6) 0.0228(7) -0.0018(5) 0.0049(5) -0.0002(5)
C41 0.014(2) 0.016(2) 0.015(2) -0.0018(16) 0.0032(17) -0.0042(17)
C42 0.020(2) 0.013(2) 0.022(2) -0.0013(17) 0.0020(18) 0.0024(18)
C43 0.015(2) 0.021(2) 0.047(3) -0.002(2) 0.012(2) -0.0002(19)
C44 0.018(2) 0.018(2) 0.045(3) -0.004(2) 0.008(2) -0.0044(19)
C45 0.022(2) 0.014(2) 0.032(3) -0.0001(19) 0.003(2) 0.0014(18)
C46 0.015(2) 0.014(2) 0.020(2) -0.0017(17) 0.0036(17) 0.0006(17)
C47 0.019(2) 0.012(2) 0.029(3) -0.0045(18) 0.0023(19) -0.0002(17)
C48 0.030(3) 0.062(4) 0.031(3) -0.008(3) 0.001(2) 0.014(3)
C49 0.032(3) 0.083(5) 0.039(3) 0.013(3) 0.011(3) 0.018(3)
C50 0.125(7) 0.028(3) 0.060(4) -0.008(3) 0.044(4) 0.007(4)
C51 0.027(3) 0.123(6) 0.039(4) -0.020(4) -0.002(3) 0.022(4)
C52 0.086(5) 0.040(4) 0.083(5) 0.024(4) -0.037(4) -0.002(4)
C53 0.036(3) 0.076(4) 0.026(3) -0.008(3) -0.002(2) 0.015(3)
C54 0.016(2) 0.013(2) 0.024(2) 0.0010(17) 0.0072(18) -0.0005(17)
C55 0.060(4) 0.040(3) 0.028(3) 0.002(2) -0.001(3) 0.018(3)
C56 0.070(4) 0.032(3) 0.044(4) 0.010(3) -0.008(3) 0.006(3)
C57 0.032(3) 0.077(5) 0.043(4) 0.007(3) -0.005(3) 0.017(3)
C58 0.058(4) 0.029(3) 0.032(3) -0.006(2) 0.003(3) -0.013(3)
C59 0.036(3) 0.031(3) 0.031(3) -0.002(2) 0.009(2) 0.009(2)
C60 0.033(3) 0.026(3) 0.028(3) -0.004(2) -0.001(2) 0.004(2)
As7 0.0238(3) 0.0264(3) 0.0243(3) 0.0058(2) 0.0061(2) -0.0003(2)
As8 0.0216(3) 0.0294(3) 0.0283(3) -0.0010(2) -0.0001(2) -0.0100(2)
Cl13 0.0274(11) 0.0524(16) 0.0451(12) 0.0077(13) 0.0203(9) -0.0040(12)
Cl14 0.0484(14) 0.0226(9) 0.0434(11) 0.0144(8) 0.0119(10) -0.0003(10)
Cl15 0.0171(9) 0.085(2) 0.0474(13) 0.0098(13) -0.0030(8) -0.0060(12)
Cl16 0.073(2) 0.0338(12) 0.0751(17) -0.0027(11) -0.0052(15) -0.0352(13)
Cl25 0.073(2) 0.0338(12) 0.0751(17) -0.0027(11) -0.0052(15) -0.0352(13)
Cl26 0.0171(9) 0.085(2) 0.0474(13) 0.0098(13) -0.0030(8) -0.0060(12)
Cl27 0.0484(14) 0.0226(9) 0.0434(11) 0.0144(8) 0.0119(10) -0.0003(10)
Cl28 0.0274(11) 0.0524(16) 0.0451(12) 0.0077(13) 0.0203(9) -0.0040(12)
N4 0.0179(18) 0.0149(18) 0.023(2) 0.0026(15) 0.0051(15) -0.0043(15)
Si13 0.0278(7) 0.0230(7) 0.0366(8) -0.0030(6) 0.0054(6) -0.0013(6)
Si14 0.0280(8) 0.0321(8) 0.0336(8) 0.0115(6) 0.0103(6) 0.0122(6)
Si15 0.0189(7) 0.0228(7) 0.0357(8) 0.0015(6) 0.0024(6) 0.0049(5)
C61 0.010(2) 0.017(2) 0.021(2) 0.0052(17) 0.0009(17) -0.0022(17)
C62 0.016(2) 0.021(2) 0.024(2) -0.0011(18) 0.0033(18) -0.0029(18)
C63 0.015(2) 0.022(2) 0.031(3) -0.002(2) 0.0038(19) -0.0019(19)
C64 0.020(2) 0.020(2) 0.035(3) 0.002(2) 0.007(2) -0.0044(19)
C65 0.019(2) 0.013(2) 0.040(3) 0.007(2) 0.006(2) 0.0000(18)
C66 0.014(2) 0.022(2) 0.024(2) 0.0004(19) 0.0027(18) -0.0035(18)
C67 0.020(2) 0.014(2) 0.027(2) -0.0010(18) 0.0065(19) -0.0009(18)
Si16 0.028(4) 0.014(3) 0.030(2) -0.003(2) 0.010(2) 0.002(2)
C68A 0.026(3) 0.023(9) 0.025(4) -0.002(6) 0.003(3) -0.004(6)
C69A 0.041(6) 0.052(6) 0.033(5) 0.007(6) 0.018(7) 0.020(5)
C70A 0.082(11) 0.010(6) 0.053(7) -0.005(5) 0.009(8) -0.001(5)
Si1B 0.028(4) 0.014(3) 0.030(2) -0.003(2) 0.010(2) 0.002(2)
C68B 0.026(3) 0.023(9) 0.025(4) -0.002(6) 0.003(3) -0.004(6)
C69B 0.041(6) 0.052(6) 0.033(5) 0.007(6) 0.018(7) 0.020(5)
C70B 0.082(11) 0.010(6) 0.053(7) -0.005(5) 0.009(8) -0.001(5)
C71 0.022(3) 0.028(3) 0.067(4) 0.012(3) -0.009(3) 0.001(2)
C72 0.032(3) 0.035(3) 0.069(4) 0.023(3) 0.013(3) 0.003(2)
C73 0.027(3) 0.092(5) 0.044(4) -0.015(3) -0.013(3) 0.027(3)
C74 0.018(2) 0.017(2) 0.031(3) 0.0045(19) 0.009(2) 0.0033(18)
C75 0.037(3) 0.046(3) 0.029(3) 0.010(2) 0.009(2) 0.008(3)
C76 0.069(4) 0.035(3) 0.048(4) 0.019(3) 0.029(3) 0.025(3)
C77 0.027(3) 0.080(5) 0.041(3) 0.011(3) 0.002(3) 0.020(3)
C78 0.048(4) 0.040(3) 0.075(5) -0.020(3) 0.017(3) -0.014(3)
C79 0.043(3) 0.037(3) 0.037(3) -0.005(2) 0.014(3) 0.004(3)
C80 0.064(4) 0.040(3) 0.035(3) -0.006(3) -0.009(3) -0.004(3)
N5A 0.0168(19) 0.0122(17) 0.023(2) 0.0001(15) 0.0050(16) -0.0037(15)
As9 0.0195(4) 0.0235(8) 0.0281(8) -0.0019(5) 0.0001(4) -0.0067(4)
Cl17 0.057(2) 0.0246(11) 0.0804(13) -0.0123(10) -0.0021(19) -0.0172(13)
Cl18 0.0191(7) 0.051(2) 0.0638(14) -0.0091(15) -0.0016(8) -0.0010(11)
As10 0.0289(4) 0.0233(4) 0.0257(8) 0.0053(5) 0.0092(5) 0.0000(3)
Cl19 0.051(2) 0.0256(7) 0.0595(11) 0.0177(7) 0.0317(17) 0.0084(12)
Cl20 0.0396(9) 0.047(2) 0.0689(14) 0.0206(19) 0.0329(9) 0.0089(15)
N5B 0.0168(19) 0.0122(17) 0.023(2) 0.0001(15) 0.0050(16) -0.0037(15)
As9B 0.0195(4) 0.0235(8) 0.0281(8) -0.0019(5) 0.0001(4) -0.0067(4)
Cl29 0.057(2) 0.0246(11) 0.0804(13) -0.0123(10) -0.0021(19) -0.0172(13)
Cl30 0.0191(7) 0.051(2) 0.0638(14) -0.0091(15) -0.0016(8) -0.0010(11)
As1C 0.0289(4) 0.0233(4) 0.0257(8) 0.0053(5) 0.0092(5) 0.0000(3)
Cl31 0.051(2) 0.0256(7) 0.0595(11) 0.0177(7) 0.0317(17) 0.0084(12)
Cl32 0.0396(9) 0.047(2) 0.0689(14) 0.0206(19) 0.0329(9) 0.0089(15)
Si17 0.0275(7) 0.0218(6) 0.0244(7) -0.0037(5) 0.0049(6) 0.0010(6)
Si18 0.0205(7) 0.0215(6) 0.0255(7) 0.0032(5) 0.0005(5) 0.0049(5)
Si19 0.0248(7) 0.0264(7) 0.0293(7) 0.0070(6) 0.0062(6) 0.0092(6)
Si20 0.0277(7) 0.0198(6) 0.0298(7) -0.0039(5) 0.0053(6) -0.0023(6)
C81 0.016(2) 0.012(2) 0.019(2) 0.0010(16) 0.0013(17) -0.0029(17)
C82 0.016(2) 0.013(2) 0.017(2) 0.0007(16) -0.0028(17) 0.0028(17)
C83 0.015(2) 0.024(2) 0.029(3) 0.002(2) 0.0086(19) -0.0001(18)
C84 0.022(2) 0.017(2) 0.039(3) 0.004(2) 0.007(2) -0.0084(19)
C85 0.021(2) 0.014(2) 0.031(3) 0.0011(19) 0.005(2) -0.0005(18)
C86 0.016(2) 0.017(2) 0.021(2) 0.0026(17) 0.0003(18) -0.0013(17)
C87 0.019(2) 0.016(2) 0.022(2) -0.0015(18) 0.0036(18) -0.0014(18)
C88 0.026(3) 0.036(3) 0.034(3) 0.001(2) -0.006(2) -0.003(2)
C89 0.037(3) 0.033(3) 0.060(4) 0.017(3) 0.002(3) 0.005(3)
C90 0.034(3) 0.073(4) 0.026(3) -0.007(3) -0.004(2) 0.012(3)
C91 0.121(6) 0.030(3) 0.058(4) -0.016(3) 0.036(4) -0.017(4)
C92 0.035(3) 0.058(4) 0.032(3) -0.005(3) 0.007(2) 0.015(3)
C93 0.036(3) 0.068(4) 0.026(3) -0.008(3) -0.002(2) 0.015(3)
C94 0.018(2) 0.016(2) 0.027(2) 0.0021(19) 0.0035(18) -0.0006(18)
C95 0.026(3) 0.066(4) 0.041(3) 0.005(3) 0.005(2) 0.017(3)
C96 0.058(4) 0.023(3) 0.039(3) 0.010(2) 0.019(3) 0.017(3)
C97 0.037(3) 0.039(3) 0.029(3) 0.004(2) 0.002(2) 0.006(2)
C98 0.047(3) 0.040(3) 0.030(3) -0.002(2) -0.002(3) 0.006(3)
C99 0.042(3) 0.031(3) 0.038(3) -0.004(2) 0.013(3) 0.005(2)
C100 0.051(4) 0.030(3) 0.050(4) -0.017(3) 0.013(3) -0.018(3)
As11 0.0205(2) 0.0273(3) 0.0302(3) 0.0057(2) 0.0020(2) 0.0066(2)
As12 0.0256(3) 0.0286(3) 0.0284(3) -0.0091(2) 0.0077(2) 0.0000(2)
Cl21 0.0173(6) 0.1006(13) 0.0540(10) 0.0148(9) 0.0017(6) 0.0001(7)
Cl22 0.0675(11) 0.0301(8) 0.0963(14) 0.0170(8) -0.0092(10) 0.0201(8)
Cl23 0.0305(7) 0.0850(12) 0.0423(8) -0.0090(8) 0.0195(6) -0.0039(7)
Cl24 0.164(2) 0.0243(7) 0.0744(12) -0.0166(8) 0.0578(13) 0.0012(10)
N6 0.0183(19) 0.0141(18) 0.024(2) -0.0023(15) 0.0051(15) 0.0030(15)
Si21 0.0315(8) 0.0237(7) 0.0295(8) -0.0044(6) 0.0053(6) -0.0079(6)
Si22 0.0267(7) 0.0233(7) 0.0301(8) 0.0077(6) 0.0076(6) 0.0032(6)
Si23 0.0297(7) 0.0199(7) 0.0364(8) 0.0072(6) 0.0097(6) -0.0022(6)
Si24 0.0235(7) 0.0365(8) 0.0355(8) -0.0059(6) 0.0008(6) -0.0076(6)
C101 0.014(2) 0.016(2) 0.022(2) 0.0003(17) 0.0027(18) 0.0032(17)
C102 0.021(2) 0.017(2) 0.018(2) 0.0024(17) 0.0003(18) 0.0011(18)
C103 0.023(2) 0.015(2) 0.037(3) 0.000(2) 0.004(2) 0.0061(19)
C104 0.020(2) 0.025(2) 0.039(3) 0.004(2) 0.010(2) 0.009(2)
C105 0.019(2) 0.025(2) 0.033(3) 0.006(2) 0.009(2) 0.0010(19)
C106 0.018(2) 0.016(2) 0.022(2) 0.0009(18) 0.0028(18) 0.0022(18)
C107 0.020(2) 0.019(2) 0.025(2) -0.0004(19) 0.0062(19) -0.0004(19)
C108 0.039(3) 0.079(5) 0.041(4) -0.007(3) 0.001(3) -0.019(3)
C109 0.087(5) 0.033(3) 0.069(5) -0.025(3) -0.004(4) -0.002(3)
C110 0.075(5) 0.061(4) 0.031(3) -0.013(3) 0.005(3) -0.026(4)
C111 0.048(4) 0.058(4) 0.028(3) 0.013(3) -0.004(3) -0.005(3)
C112 0.041(3) 0.056(4) 0.035(3) 0.017(3) 0.011(3) -0.007(3)
C113 0.087(5) 0.047(4) 0.050(4) 0.017(3) 0.018(4) 0.033(4)
C114 0.019(2) 0.017(2) 0.029(3) -0.0007(19) 0.0074(19) -0.0017(18)
C115 0.038(3) 0.099(5) 0.033(3) 0.027(3) -0.002(3) -0.013(3)
C116 0.034(3) 0.065(4) 0.028(3) -0.001(3) 0.011(2) -0.008(3)
C117 0.138(7) 0.023(3) 0.086(5) 0.012(3) 0.066(5) 0.005(4)
C118 0.023(3) 0.107(6) 0.041(4) 0.029(4) -0.003(3) -0.006(3)
C119 0.093(6) 0.049(4) 0.090(6) -0.032(4) -0.028(5) -0.008(4)
C120 0.037(3) 0.099(5) 0.027(3) 0.007(3) -0.003(3) -0.010(3)

loop_
_atom_type_symbol
_atom_type_description
_atom_type_scat_dispersion_real
_atom_type_scat_dispersion_imag
_atom_type_scat_source
C C 0.0033 0.0016 'International Tables Vol C Tables 4.2.6.8 and 6.1.1.4'
H H 0.0000 0.0000 'International Tables Vol C Tables 4.2.6.8 and 6.1.1.4'
As As 0.0499 2.0058 'International Tables Vol C Tables 4.2.6.8 and 6.1.1.4'
Cl Cl 0.1484 0.1585 'International Tables Vol C Tables 4.2.6.8 and 6.1.1.4'
N N 0.0061 0.0033 'International Tables Vol C Tables 4.2.6.8 and 6.1.1.4'
Si Si 0.0817 0.0704 'International Tables Vol C Tables 4.2.6.8 and 6.1.1.4'

loop_
_geom_angle_atom_site_label_1
_geom_angle_atom_site_label_2
_geom_angle_atom_site_label_3
_geom_angle
C1 N1A As2A 114.1(3)
C1 N1A As1A 109.7(3)
As2A N1A As1A 136.2(2)
N1A As1A Cl2A 100.27(15)
N1A As1A Cl1A 104.70(18)
Cl2A As1A Cl1A 96.24(14)
N1A As2A Cl3A 101.64(15)
N1A As2A Cl4A 102.42(18)
Cl3A As2A Cl4A 96.32(12)
C1 N1B As2B 108.3(6)
C1 N1B As1B 113.6(6)
As2B N1B As1B 138.0(5)
N1B As1B Cl1B 105.3(8)
N1B As1B Cl2B 101.2(8)
Cl1B As1B Cl2B 96.7(8)
N1B As2B Cl3B 101.4(7)
N1B As2B Cl4B 101.9(9)
Cl3B As2B Cl4B 96.4(8)
C10 Si1 C9 109.7(3)
C10 Si1 C8 109.8(2)
C9 Si1 C8 104.2(3)
C10 Si1 C7 107.7(2)
C9 Si1 C7 116.5(2)
C8 Si1 C7 108.9(2)
C13 Si2 C12 110.6(3)
C13 Si2 C11 105.6(3)
C12 Si2 C11 108.5(3)
C13 Si2 C7 110.7(2)
C12 Si2 C7 107.9(2)
C11 Si2 C7 113.4(2)
C19 Si4 C18 107.9(3)
C19 Si4 C20 110.1(4)
C18 Si4 C20 105.6(3)
C19 Si4 C14 110.8(3)
C18 Si4 C14 113.5(2)
C20 Si4 C14 108.8(2)
C6 C1 C2 121.7(4)
C6 C1 N1A 120.0(4)
C2 C1 N1A 118.3(4)
C6 C1 N1B 117.3(12)
C2 C1 N1B 120.2(12)
C3 C2 C1 117.3(4)
C3 C2 C7 118.8(4)
C1 C2 C7 123.9(4)
C4 C3 C2 121.6(4)
C4 C3 H3 119.2
C2 C3 H3 119.2
C3 C4 C5 120.4(4)
C3 C4 H4 119.8
C5 C4 H4 119.8
C4 C5 C6 121.0(4)
C4 C5 H5 119.5
C6 C5 H5 119.5
C5 C6 C1 117.9(4)
C5 C6 C14 118.9(4)
C1 C6 C14 123.2(4)
C2 C7 Si1 112.3(3)
C2 C7 Si2 112.5(3)
Si1 C7 Si2 115.5(2)
C2 C7 H7 105.1
Si1 C7 H7 105.1
Si2 C7 H7 105.1
Si1 C8 H8A 109.5
Si1 C8 H8B 109.5
H8A C8 H8B 109.5
Si1 C8 H8C 109.5
H8A C8 H8C 109.5
H8B C8 H8C 109.5
Si1 C9 H9A 109.5
Si1 C9 H9B 109.5
H9A C9 H9B 109.5
Si1 C9 H9C 109.5
H9A C9 H9C 109.5
H9B C9 H9C 109.5
Si1 C10 H10A 109.5
Si1 C10 H10B 109.5
H10A C10 H10B 109.5
Si1 C10 H10C 109.5
H10A C10 H10C 109.5
H10B C10 H10C 109.5
Si2 C11 H11A 109.5
Si2 C11 H11B 109.5
H11A C11 H11B 109.5
Si2 C11 H11C 109.5
H11A C11 H11C 109.5
H11B C11 H11C 109.5
Si2 C12 H12A 109.5
Si2 C12 H12B 109.5
H12A C12 H12B 109.5
Si2 C12 H12C 109.5
H12A C12 H12C 109.5
H12B C12 H12C 109.5
Si2 C13 H13A 109.5
Si2 C13 H13B 109.5
H13A C13 H13B 109.5
Si2 C13 H13C 109.5
H13A C13 H13C 109.5
H13B C13 H13C 109.5
C6 C14 Si3 114.4(3)
C6 C14 Si4 109.0(3)
Si3 C14 Si4 115.9(2)
C6 C14 H14 105.5
Si3 C14 H14 105.5
Si4 C14 H14 105.5
C16B Si3 C15B 113.3(15)
C16B Si3 C14 116.1(17)
C17A Si3 C14 114.0(4)
C15B Si3 C14 110.9(4)
C17A Si3 C16A 109.8(13)
C14 Si3 C16A 117.5(14)
C17A Si3 C15A 107.3(6)
C14 Si3 C15A 106.7(4)
C16A Si3 C15A 100.1(11)
C16B Si3 C17B 105.7(11)
C15B Si3 C17B 107.1(6)
C14 Si3 C17B 102.6(4)
Si3 C15A H15A 109.5
Si3 C15A H15B 109.5
H15A C15A H15B 109.5
Si3 C15A H15C 109.5
H15A C15A H15C 109.5
H15B C15A H15C 109.5
Si3 C16A H16A 109.5
Si3 C16A H16B 109.5
H16A C16A H16B 109.5
Si3 C16A H16C 109.5
H16A C16A H16C 109.5
H16B C16A H16C 109.5
Si3 C17A H17A 109.5
Si3 C17A H17B 109.5
H17A C17A H17B 109.5
Si3 C17A H17C 109.5
H17A C17A H17C 109.5
H17B C17A H17C 109.5
Si3 C15B H15D 109.5
Si3 C15B H15E 109.5
H15D C15B H15E 109.5
Si3 C15B H15F 109.5
H15D C15B H15F 109.5
H15E C15B H15F 109.5
Si3 C16B H16D 109.5
Si3 C16B H16E 109.5
H16D C16B H16E 109.5
Si3 C16B H16F 109.5
H16D C16B H16F 109.5
H16E C16B H16F 109.5
Si3 C17B H17D 109.5
Si3 C17B H17E 109.5
H17D C17B H17E 109.5
Si3 C17B H17F 109.5
H17D C17B H17F 109.5
H17E C17B H17F 109.5
Si4 C18 H18A 109.5
Si4 C18 H18B 109.5
H18A C18 H18B 109.5
Si4 C18 H18C 109.5
H18A C18 H18C 109.5
H18B C18 H18C 109.5
Si4 C19 H19A 109.5
Si4 C19 H19B 109.5
H19A C19 H19B 109.5
Si4 C19 H19C 109.5
H19A C19 H19C 109.5
H19B C19 H19C 109.5
Si4 C20 H20A 109.5
Si4 C20 H20B 109.5
H20A C20 H20B 109.5
Si4 C20 H20C 109.5
H20A C20 H20C 109.5
H20B C20 H20C 109.5
N2 As3 Cl6 102.95(11)
N2 As3 Cl5 104.24(12)
Cl6 As3 Cl5 96.69(8)
N2 As4 Cl8B 105.6(5)
N2 As4 Cl7A 101.65(16)
N2 As4 Cl8A 102.98(14)
Cl7A As4 Cl8A 95.73(8)
N2 As4 Cl7B 101.5(6)
Cl8B As4 Cl7B 94.7(6)
C21 N2 As4 113.5(3)
C21 N2 As3 108.1(3)
As4 N2 As3 138.29(19)
C30 Si5 C28 108.2(3)
C30 Si5 C29 107.9(3)
C28 Si5 C29 107.7(2)
C30 Si5 C27 110.1(2)
C28 Si5 C27 110.5(2)
C29 Si5 C27 112.2(2)
C32 Si6 C33 108.5(2)
C32 Si6 C31 105.8(2)
C33 Si6 C31 109.4(2)
C32 Si6 C27 109.0(2)
C33 Si6 C27 108.9(2)
C31 Si6 C27 115.0(2)
C37 Si7 C35 109.5(3)
C37 Si7 C36 108.3(3)
C35 Si7 C36 107.1(3)
C37 Si7 C34 108.6(2)
C35 Si7 C34 109.0(2)
C36 Si7 C34 114.3(3)
C39 Si8 C40 107.3(3)
C39 Si8 C38 109.8(3)
C40 Si8 C38 105.8(3)
C39 Si8 C34 110.0(2)
C40 Si8 C34 110.3(2)
C38 Si8 C34 113.4(3)
C26 C21 C22 122.3(4)
C26 C21 N2 119.0(4)
C22 C21 N2 118.6(4)
C23 C22 C21 117.3(4)
C23 C22 C27 118.1(4)
C21 C22 C27 124.6(4)
C24 C23 C22 121.7(4)
C24 C23 H23 119.2
C22 C23 H23 119.2
C23 C24 C25 120.3(4)
C23 C24 H24 119.9
C25 C24 H24 119.9
C24 C25 C26 121.6(4)
C24 C25 H25 119.2
C26 C25 H25 119.2
C25 C26 C21 116.9(4)
C25 C26 C34 118.7(4)
C21 C26 C34 124.4(4)
C22 C27 Si6 111.2(3)
C22 C27 Si5 113.3(3)
Si6 C27 Si5 114.9(2)
C22 C27 H27 105.5
Si6 C27 H27 105.5
Si5 C27 H27 105.5
Si5 C28 H28A 109.5
Si5 C28 H28B 109.5
H28A C28 H28B 109.5
Si5 C28 H28C 109.5
H28A C28 H28C 109.5
H28B C28 H28C 109.5
Si5 C29 H29A 109.5
Si5 C29 H29B 109.5
H29A C29 H29B 109.5
Si5 C29 H29C 109.5
H29A C29 H29C 109.5
H29B C29 H29C 109.5
Si5 C30 H30A 109.5
Si5 C30 H30B 109.5
H30A C30 H30B 109.5
Si5 C30 H30C 109.5
H30A C30 H30C 109.5
H30B C30 H30C 109.5
Si6 C31 H31A 109.5
Si6 C31 H31B 109.5
H31A C31 H31B 109.5
Si6 C31 H31C 109.5
H31A C31 H31C 109.5
H31B C31 H31C 109.5
Si6 C32 H32A 109.5
Si6 C32 H32B 109.5
H32A C32 H32B 109.5
Si6 C32 H32C 109.5
H32A C32 H32C 109.5
H32B C32 H32C 109.5
Si6 C33 H33A 109.5
Si6 C33 H33B 109.5
H33A C33 H33B 109.5
Si6 C33 H33C 109.5
H33A C33 H33C 109.5
H33B C33 H33C 109.5
C26 C34 Si7 112.7(3)
C26 C34 Si8 112.6(3)
Si7 C34 Si8 114.2(2)
C26 C34 H34 105.4
Si7 C34 H34 105.4
Si8 C34 H34 105.4
Si7 C35 H35A 109.5
Si7 C35 H35B 109.5
H35A C35 H35B 109.5
Si7 C35 H35C 109.5
H35A C35 H35C 109.5
H35B C35 H35C 109.5
Si7 C36 H36A 109.5
Si7 C36 H36B 109.5
H36A C36 H36B 109.5
Si7 C36 H36C 109.5
H36A C36 H36C 109.5
H36B C36 H36C 109.5
Si7 C37 H37A 109.5
Si7 C37 H37B 109.5
H37A C37 H37B 109.5
Si7 C37 H37C 109.5
H37A C37 H37C 109.5
H37B C37 H37C 109.5
Si8 C38 H38A 109.5
Si8 C38 H38B 109.5
H38A C38 H38B 109.5
Si8 C38 H38C 109.5
H38A C38 H38C 109.5
H38B C38 H38C 109.5
Si8 C39 H39A 109.5
Si8 C39 H39B 109.5
H39A C39 H39B 109.5
Si8 C39 H39C 109.5
H39A C39 H39C 109.5
H39B C39 H39C 109.5
Si8 C40 H40A 109.5
Si8 C40 H40B 109.5
H40A C40 H40B 109.5
Si8 C40 H40C 109.5
H40A C40 H40C 109.5
H40B C40 H40C 109.5
N3 As5 Cl10 102.95(11)
N3 As5 Cl9 103.71(11)
Cl10 As5 Cl9 96.21(6)
N3 As6 Cl11 101.67(11)
N3 As6 Cl12 103.27(11)
Cl11 As6 Cl12 95.99(5)
C41 N3 As6 113.6(2)
C41 N3 As5 108.7(2)
As6 N3 As5 137.69(19)
C50 Si9 C48 111.1(3)
C50 Si9 C49 108.1(3)
C48 Si9 C49 104.9(3)
C50 Si9 C47 108.2(2)
C48 Si9 C47 109.3(2)
C49 Si9 C47 115.2(2)
C51 Si10 C52 109.5(3)
C51 Si10 C53 105.8(3)
C52 Si10 C53 106.7(3)
C51 Si10 C47 115.0(2)
C52 Si10 C47 108.5(2)
C53 Si10 C47 111.1(2)
C55 Si11 C56 107.4(3)
C55 Si11 C57 108.2(3)
C56 Si11 C57 107.7(3)
C55 Si11 C54 110.6(2)
C56 Si11 C54 114.2(2)
C57 Si11 C54 108.7(2)
C59 Si12 C58 109.8(2)
C59 Si12 C60 109.6(2)
C58 Si12 C60 104.6(2)
C59 Si12 C54 108.9(2)
C58 Si12 C54 114.9(2)
C60 Si12 C54 108.9(2)
C46 C41 C42 121.5(4)
C46 C41 N3 119.8(3)
C42 C41 N3 118.7(3)
C43 C42 C41 117.1(4)
C43 C42 C47 119.6(4)
C41 C42 C47 123.3(4)
C44 C43 C42 121.8(4)
C44 C43 H43 119.1
C42 C43 H43 119.1
C45 C44 C43 120.1(4)
C45 C44 H44 120.0
C43 C44 H44 120.0
C44 C45 C46 121.4(4)
C44 C45 H45 119.3
C46 C45 H45 119.3
C45 C46 C41 117.9(4)
C45 C46 C54 118.8(4)
C41 C46 C54 123.2(4)
C42 C47 Si10 112.1(3)
C42 C47 Si9 110.4(3)
Si10 C47 Si9 117.1(2)
C42 C47 H47 105.4
Si10 C47 H47 105.4
Si9 C47 H47 105.4
Si9 C48 H48A 109.5
Si9 C48 H48B 109.5
H48A C48 H48B 109.5
Si9 C48 H48C 109.5
H48A C48 H48C 109.5
H48B C48 H48C 109.5
Si9 C49 H49A 109.5
Si9 C49 H49B 109.5
H49A C49 H49B 109.5
Si9 C49 H49C 109.5
H49A C49 H49C 109.5
H49B C49 H49C 109.5
Si9 C50 H50A 109.5
Si9 C50 H50B 109.5
H50A C50 H50B 109.5
Si9 C50 H50C 109.5
H50A C50 H50C 109.5
H50B C50 H50C 109.5
Si10 C51 H51A 109.5
Si10 C51 H51B 109.5
H51A C51 H51B 109.5
Si10 C51 H51C 109.5
H51A C51 H51C 109.5
H51B C51 H51C 109.5
Si10 C52 H52A 109.5
Si10 C52 H52B 109.5
H52A C52 H52B 109.5
Si10 C52 H52C 109.5
H52A C52 H52C 109.5
H52B C52 H52C 109.5
Si10 C53 H53A 109.5
Si10 C53 H53B 109.5
H53A C53 H53B 109.5
Si10 C53 H53C 109.5
H53A C53 H53C 109.5
H53B C53 H53C 109.5
C46 C54 Si11 114.5(3)
C46 C54 Si12 108.9(3)
Si11 C54 Si12 116.7(2)
C46 C54 H54 105.2
Si11 C54 H54 105.2
Si12 C54 H54 105.2
Si11 C55 H55A 109.5
Si11 C55 H55B 109.5
H55A C55 H55B 109.5
Si11 C55 H55C 109.5
H55A C55 H55C 109.5
H55B C55 H55C 109.5
Si11 C56 H56A 109.5
Si11 C56 H56B 109.5
H56A C56 H56B 109.5
Si11 C56 H56C 109.5
H56A C56 H56C 109.5
H56B C56 H56C 109.5
Si11 C57 H57A 109.5
Si11 C57 H57B 109.5
H57A C57 H57B 109.5
Si11 C57 H57C 109.5
H57A C57 H57C 109.5
H57B C57 H57C 109.5
Si12 C58 H58A 109.5
Si12 C58 H58B 109.5
H58A C58 H58B 109.5
Si12 C58 H58C 109.5
H58A C58 H58C 109.5
H58B C58 H58C 109.5
Si12 C59 H59A 109.5
Si12 C59 H59B 109.5
H59A C59 H59B 109.5
Si12 C59 H59C 109.5
H59A C59 H59C 109.5
H59B C59 H59C 109.5
Si12 C60 H60A 109.5
Si12 C60 H60B 109.5
H60A C60 H60B 109.5
Si12 C60 H60C 109.5
H60A C60 H60C 109.5
H60B C60 H60C 109.5
N4 As7 Cl26 100.8(3)
N4 As7 Cl14 103.48(13)
N4 As7 Cl13 101.78(15)
Cl14 As7 Cl13 97.08(9)
N4 As7 Cl25 101.6(2)
Cl26 As7 Cl25 94.7(3)
N4 As8 Cl16 102.36(13)
N4 As8 Cl28 104.54(19)
N4 As8 Cl15 103.38(13)
Cl16 As8 Cl15 96.12(11)
N4 As8 Cl27 104.08(18)
Cl28 As8 Cl27 95.9(2)
C61 N4 As7 113.8(3)
C61 N4 As8 108.5(3)
As7 N4 As8 137.68(19)
C80 Si13 C79 107.8(3)
C80 Si13 C78 106.1(3)
C79 Si13 C78 109.6(3)
C80 Si13 C74 109.8(2)
C79 Si13 C74 109.0(2)
C78 Si13 C74 114.4(2)
C77 Si14 C76 107.2(3)
C77 Si14 C75 109.5(3)
C76 Si14 C75 107.7(2)
C77 Si14 C74 109.9(2)
C76 Si14 C74 112.2(2)
C75 Si14 C74 110.2(2)
C72 Si15 C73 108.6(3)
C72 Si15 C71 110.2(2)
C73 Si15 C71 104.7(3)
C72 Si15 C67 109.6(2)
C73 Si15 C67 110.2(2)
C71 Si15 C67 113.4(2)
C62 C61 C66 121.9(4)
C62 C61 N4 119.0(4)
C66 C61 N4 118.9(4)
C63 C62 C61 117.3(4)
C63 C62 C67 118.9(4)
C61 C62 C67 123.8(4)
C64 C63 C62 121.5(4)
C64 C63 H63 119.2
C62 C63 H63 119.2
C65 C64 C63 120.3(4)
C65 C64 H64 119.9
C63 C64 H64 119.9
C64 C65 C66 121.5(4)
C64 C65 H65 119.3
C66 C65 H65 119.3
C65 C66 C61 117.5(4)
C65 C66 C74 118.7(4)
C61 C66 C74 123.8(4)
C62 C67 Si15 111.9(3)
C62 C67 Si16 110.4(5)
Si15 C67 Si16 119.5(4)
C62 C67 Si1B 117.3(6)
Si15 C67 Si1B 110.9(5)
C62 C67 H67 104.5
Si15 C67 H67 104.5
Si16 C67 H67 104.5
C70A Si16 C69A 107.5(6)
C70A Si16 C68A 109.1(5)
C69A Si16 C68A 107.9(6)
C70A Si16 C67 107.3(9)
C69A Si16 C67 112.5(14)
C68A Si16 C67 112.4(10)
Si16 C68A H68A 109.5
Si16 C68A H68B 109.5
H68A C68A H68B 109.5
Si16 C68A H68C 109.5
H68A C68A H68C 109.5
H68B C68A H68C 109.5
Si16 C69A H69A 109.5
Si16 C69A H69B 109.5
H69A C69A H69B 109.5
Si16 C69A H69C 109.5
H69A C69A H69C 109.5
H69B C69A H69C 109.5
Si16 C70A H70A 109.5
Si16 C70A H70B 109.5
H70A C70A H70B 109.5
Si16 C70A H70C 109.5
H70A C70A H70C 109.5
H70B C70A H70C 109.5
C70B Si1B C69B 107.3(8)
C70B Si1B C68B 109.4(8)
C69B Si1B C68B 107.9(8)
C70B Si1B C67 110.7(13)
C69B Si1B C67 116(2)
C68B Si1B C67 105.8(14)
Si1B C68B H68D 109.5
Si1B C68B H68E 109.5
H68D C68B H68E 109.5
Si1B C68B H68F 109.5
H68D C68B H68F 109.5
H68E C68B H68F 109.5
Si1B C69B H69D 109.5
Si1B C69B H69E 109.5
H69D C69B H69E 109.5
Si1B C69B H69F 109.5
H69D C69B H69F 109.5
H69E C69B H69F 109.5
Si1B C70B H70D 109.5
Si1B C70B H70E 109.5
H70D C70B H70E 109.5
Si1B C70B H70F 109.5
H70D C70B H70F 109.5
H70E C70B H70F 109.5
Si15 C71 H71A 109.5
Si15 C71 H71B 109.5
H71A C71 H71B 109.5
Si15 C71 H71C 109.5
H71A C71 H71C 109.5
H71B C71 H71C 109.5
Si15 C72 H72A 109.5
Si15 C72 H72B 109.5
H72A C72 H72B 109.5
Si15 C72 H72C 109.5
H72A C72 H72C 109.5
H72B C72 H72C 109.5
Si15 C73 H73A 109.5
Si15 C73 H73B 109.5
H73A C73 H73B 109.5
Si15 C73 H73C 109.5
H73A C73 H73C 109.5
H73B C73 H73C 109.5
C66 C74 Si13 112.3(3)
C66 C74 Si14 112.7(3)
Si13 C74 Si14 114.8(2)
C66 C74 H74 105.3
Si13 C74 H74 105.3
Si14 C74 H74 105.3
Si14 C75 H75A 109.5
Si14 C75 H75B 109.5
H75A C75 H75B 109.5
Si14 C75 H75C 109.5
H75A C75 H75C 109.5
H75B C75 H75C 109.5
Si14 C76 H76A 109.5
Si14 C76 H76B 109.5
H76A C76 H76B 109.5
Si14 C76 H76C 109.5
H76A C76 H76C 109.5
H76B C76 H76C 109.5
Si14 C77 H77A 109.5
Si14 C77 H77B 109.5
H77A C77 H77B 109.5
Si14 C77 H77C 109.5
H77A C77 H77C 109.5
H77B C77 H77C 109.5
Si13 C78 H78A 109.5
Si13 C78 H78B 109.5
H78A C78 H78B 109.5
Si13 C78 H78C 109.5
H78A C78 H78C 109.5
H78B C78 H78C 109.5
Si13 C79 H79A 109.5
Si13 C79 H79B 109.5
H79A C79 H79B 109.5
Si13 C79 H79C 109.5
H79A C79 H79C 109.5
H79B C79 H79C 109.5
Si13 C80 H80A 109.5
Si13 C80 H80B 109.5
H80A C80 H80B 109.5
Si13 C80 H80C 109.5
H80A C80 H80C 109.5
H80B C80 H80C 109.5
C81 N5A As10 113.5(3)
C81 N5A As9 108.2(3)
As10 N5A As9 138.2(3)
N5A As9 Cl17 102.0(2)
N5A As9 Cl18 104.1(2)
Cl17 As9 Cl18 96.42(12)
N5A As10 Cl20 102.3(2)
N5A As10 Cl19 104.3(2)
Cl20 As10 Cl19 96.57(15)
C81 N5B As9B 107.5(9)
C81 N5B As1C 116.4(9)
As9B N5B As1C 136.1(8)
N5B As9B Cl29 106.2(7)
N5B As9B Cl30 105.9(7)
Cl29 As9B Cl30 97.5(5)
N5B As1C Cl32 100.2(7)
N5B As1C Cl31 100.6(7)
Cl32 As1C Cl31 95.4(6)
C92 Si17 C93 106.8(2)
C92 Si17 C91 108.1(3)
C93 Si17 C91 109.2(3)
C92 Si17 C87 115.1(2)
C93 Si17 C87 110.4(2)
C91 Si17 C87 107.3(2)
C89 Si18 C90 109.4(3)
C89 Si18 C88 108.5(2)
C90 Si18 C88 105.5(2)
C89 Si18 C87 110.4(2)
C90 Si18 C87 108.9(2)
C88 Si18 C87 113.9(2)
C97 Si19 C96 108.2(2)
C97 Si19 C95 109.4(2)
C96 Si19 C95 107.0(3)
C97 Si19 C94 109.5(2)
C96 Si19 C94 112.5(2)
C95 Si19 C94 110.1(2)
C99 Si20 C98 107.6(2)
C99 Si20 C100 110.3(2)
C98 Si20 C100 105.9(3)
C99 Si20 C94 108.0(2)
C98 Si20 C94 110.4(2)
C100 Si20 C94 114.4(2)
C86 C81 C82 121.7(4)
C86 C81 N5A 118.7(4)
C82 C81 N5A 119.4(4)
C86 C81 N5B 120.9(9)
C82 C81 N5B 117.3(9)
C83 C82 C81 117.6(4)
C83 C82 C87 119.5(4)
C81 C82 C87 122.9(4)
C84 C83 C82 121.8(4)
C84 C83 H83 119.1
C82 C83 H83 119.1
C83 C84 C85 119.9(4)
C83 C84 H84 120.1
C85 C84 H84 120.1
C84 C85 C86 121.4(4)
C84 C85 H85 119.3
C86 C85 H85 119.3
C85 C86 C81 117.5(4)
C85 C86 C94 118.4(4)
C81 C86 C94 124.1(4)
C82 C87 Si18 110.1(3)
C82 C87 Si17 114.6(3)
Si18 C87 Si17 116.0(2)
C82 C87 H87 105.0
Si18 C87 H87 105.0
Si17 C87 H87 105.0
Si18 C88 H88A 109.5
Si18 C88 H88B 109.5
H88A C88 H88B 109.5
Si18 C88 H88C 109.5
H88A C88 H88C 109.5
H88B C88 H88C 109.5
Si18 C89 H89A 109.5
Si18 C89 H89B 109.5
H89A C89 H89B 109.5
Si18 C89 H89C 109.5
H89A C89 H89C 109.5
H89B C89 H89C 109.5
Si18 C90 H90A 109.5
Si18 C90 H90B 109.5
H90A C90 H90B 109.5
Si18 C90 H90C 109.5
H90A C90 H90C 109.5
H90B C90 H90C 109.5
Si17 C91 H91A 109.5
Si17 C91 H91B 109.5
H91A C91 H91B 109.5
Si17 C91 H91C 109.5
H91A C91 H91C 109.5
H91B C91 H91C 109.5
Si17 C92 H92A 109.5
Si17 C92 H92B 109.5
H92A C92 H92B 109.5
Si17 C92 H92C 109.5
H92A C92 H92C 109.5
H92B C92 H92C 109.5
Si17 C93 H93A 109.5
Si17 C93 H93B 109.5
H93A C93 H93B 109.5
Si17 C93 H93C 109.5
H93A C93 H93C 109.5
H93B C93 H93C 109.5
C86 C94 Si20 112.7(3)
C86 C94 Si19 112.0(3)
Si20 C94 Si19 114.6(2)
C86 C94 H94 105.5
Si20 C94 H94 105.5
Si19 C94 H94 105.5
Si19 C95 H95A 109.5
Si19 C95 H95B 109.5
H95A C95 H95B 109.5
Si19 C95 H95C 109.5
H95A C95 H95C 109.5
H95B C95 H95C 109.5
Si19 C96 H96A 109.5
Si19 C96 H96B 109.5
H96A C96 H96B 109.5
Si19 C96 H96C 109.5
H96A C96 H96C 109.5
H96B C96 H96C 109.5
Si19 C97 H97A 109.5
Si19 C97 H97B 109.5
H97A C97 H97B 109.5
Si19 C97 H97C 109.5
H97A C97 H97C 109.5
H97B C97 H97C 109.5
Si20 C98 H98A 109.5
Si20 C98 H98B 109.5
H98A C98 H98B 109.5
Si20 C98 H98C 109.5
H98A C98 H98C 109.5
H98B C98 H98C 109.5
Si20 C99 H99A 109.5
Si20 C99 H99B 109.5
H99A C99 H99B 109.5
Si20 C99 H99C 109.5
H99A C99 H99C 109.5
H99B C99 H99C 109.5
Si20 C100 H10D 109.5
Si20 C100 H10E 109.5
H10D C100 H10E 109.5
Si20 C100 H10F 109.5
H10D C100 H10F 109.5
H10E C100 H10F 109.5
N6 As11 Cl21 103.38(12)
N6 As11 Cl22 103.74(12)
Cl21 As11 Cl22 96.53(7)
N6 As12 Cl23 102.71(12)
N6 As12 Cl24 102.43(12)
Cl23 As12 Cl24 96.27(8)
C101 N6 As12 113.6(3)
C101 N6 As11 108.4(3)
As12 N6 As11 137.98(19)
C110 Si21 C108 109.0(3)
C110 Si21 C109 107.6(3)
C108 Si21 C109 106.9(3)
C110 Si21 C107 110.4(2)
C108 Si21 C107 109.0(2)
C109 Si21 C107 113.8(2)
C112 Si22 C113 110.1(3)
C112 Si22 C111 108.6(3)
C113 Si22 C111 104.6(3)
C112 Si22 C107 108.7(2)
C113 Si22 C107 115.1(2)
C111 Si22 C107 109.5(2)
C115 Si23 C117 111.0(3)
C115 Si23 C116 105.2(3)
C117 Si23 C116 110.0(3)
C115 Si23 C114 110.0(2)
C117 Si23 C114 106.7(2)
C116 Si23 C114 114.0(2)
C118 Si24 C119 108.7(3)
C118 Si24 C120 105.7(3)
C119 Si24 C120 108.0(3)
C118 Si24 C114 114.4(2)
C119 Si24 C114 110.4(3)
C120 Si24 C114 109.4(2)
C106 C101 C102 121.1(4)
C106 C101 N6 119.9(4)
C102 C101 N6 119.0(4)
C103 C102 C101 117.8(4)
C103 C102 C107 119.2(4)
C101 C102 C107 123.0(4)
C104 C103 C102 121.1(4)
C104 C103 H103 119.5
C102 C103 H103 119.5
C105 C104 C103 120.8(4)
C105 C104 H104 119.6
C103 C104 H104 119.6
C104 C105 C106 121.0(4)
C104 C105 H105 119.5
C106 C105 H105 119.5
C105 C106 C101 118.2(4)
C105 C106 C114 118.8(4)
C101 C106 C114 123.0(4)
C102 C107 Si21 113.4(3)
C102 C107 Si22 110.6(3)
Si21 C107 Si22 115.8(2)
C102 C107 H107 105.3
Si21 C107 H107 105.3
Si22 C107 H107 105.3
Si21 C108 H10G 109.5
Si21 C108 H10H 109.5
H10G C108 H10H 109.5
Si21 C108 H10I 109.5
H10G C108 H10I 109.5
H10H C108 H10I 109.5
Si21 C109 H10J 109.5
Si21 C109 H10K 109.5
H10J C109 H10K 109.5
Si21 C109 H10L 109.5
H10J C109 H10L 109.5
H10K C109 H10L 109.5
Si21 C110 H11D 109.5
Si21 C110 H11E 109.5
H11D C110 H11E 109.5
Si21 C110 H11F 109.5
H11D C110 H11F 109.5
H11E C110 H11F 109.5
Si22 C111 H11G 109.5
Si22 C111 H11H 109.5
H11G C111 H11H 109.5
Si22 C111 H11I 109.5
H11G C111 H11I 109.5
H11H C111 H11I 109.5
Si22 C112 H11J 109.5
Si22 C112 H11K 109.5
H11J C112 H11K 109.5
Si22 C112 H11L 109.5
H11J C112 H11L 109.5
H11K C112 H11L 109.5
Si22 C113 H11M 109.5
Si22 C113 H11N 109.5
H11M C113 H11N 109.5
Si22 C113 H11O 109.5
H11M C113 H11O 109.5
H11N C113 H11O 109.5
C106 C114 Si23 113.6(3)
C106 C114 Si24 111.0(3)
Si23 C114 Si24 116.0(2)
C106 C114 H114 105.0
Si23 C114 H114 105.0
Si24 C114 H114 105.0
Si23 C115 H11P 109.5
Si23 C115 H11Q 109.5
H11P C115 H11Q 109.5
Si23 C115 H11R 109.5
H11P C115 H11R 109.5
H11Q C115 H11R 109.5
Si23 C116 H11S 109.5
Si23 C116 H11T 109.5
H11S C116 H11T 109.5
Si23 C116 H11U 109.5
H11S C116 H11U 109.5
H11T C116 H11U 109.5
Si23 C117 H11V 109.5
Si23 C117 H11W 109.5
H11V C117 H11W 109.5
Si23 C117 H12D 109.5
H11V C117 H12D 109.5
H11W C117 H12D 109.5
Si24 C118 H12E 109.5
Si24 C118 H12F 109.5
H12E C118 H12F 109.5
Si24 C118 H12G 109.5
H12E C118 H12G 109.5
H12F C118 H12G 109.5
Si24 C119 H12H 109.5
Si24 C119 H12I 109.5
H12H C119 H12I 109.5
Si24 C119 H12J 109.5
H12H C119 H12J 109.5
H12I C119 H12J 109.5
Si24 C120 H12K 109.5
Si24 C120 H12L 109.5
H12K C120 H12L 109.5
Si24 C120 H12M 109.5
H12K C120 H12M 109.5
H12L C120 H12M 109.5

loop_
_geom_bond_atom_site_label_1
_geom_bond_atom_site_label_2
_geom_bond_distance
N1A C1 1.463(5)
N1A As2A 1.824(4)
N1A As1A 1.836(4)
As1A Cl2A 2.182(2)
As1A Cl1A 2.193(2)
As2A Cl3A 2.167(2)
As2A Cl4A 2.191(2)
N1B C1 1.471(9)
N1B As2B 1.832(10)
N1B As1B 1.840(9)
As1B Cl1B 2.174(9)
As1B Cl2B 2.178(10)
As2B Cl3B 2.175(8)
As2B Cl4B 2.193(10)
Si1 C10 1.865(5)
Si1 C9 1.866(6)
Si1 C8 1.878(5)
Si1 C7 1.898(5)
Si2 C13 1.852(6)
Si2 C12 1.856(6)
Si2 C11 1.870(5)
Si2 C7 1.909(4)
Si4 C19 1.855(6)
Si4 C18 1.864(5)
Si4 C20 1.876(6)
Si4 C14 1.915(4)
C1 C6 1.413(6)
C1 C2 1.418(6)
C2 C3 1.399(6)
C2 C7 1.515(6)
C3 C4 1.378(6)
C3 H3 0.9500
C4 C5 1.386(6)
C4 H4 0.9500
C5 C6 1.396(6)
C5 H5 0.9500
C6 C14 1.515(5)
C7 H7 1.0000
C8 H8A 0.9800
C8 H8B 0.9800
C8 H8C 0.9800
C9 H9A 0.9800
C9 H9B 0.9800
C9 H9C 0.9800
C10 H10A 0.9800
C10 H10B 0.9800
C10 H10C 0.9800
C11 H11A 0.9800
C11 H11B 0.9800
C11 H11C 0.9800
C12 H12A 0.9800
C12 H12B 0.9800
C12 H12C 0.9800
C13 H13A 0.9800
C13 H13B 0.9800
C13 H13C 0.9800
C14 Si3 1.898(4)
C14 H14 1.0000
Si3 C16B 1.74(4)
Si3 C17A 1.764(11)
Si3 C15B 1.809(13)
Si3 C16A 1.93(4)
Si3 C15A 1.996(13)
Si3 C17B 2.013(12)
C15A H15A 0.9800
C15A H15B 0.9800
C15A H15C 0.9800
C16A H16A 0.9800
C16A H16B 0.9800
C16A H16C 0.9800
C17A H17A 0.9800
C17A H17B 0.9800
C17A H17C 0.9800
C15B H15D 0.9800
C15B H15E 0.9800
C15B H15F 0.9800
C16B H16D 0.9800
C16B H16E 0.9800
C16B H16F 0.9800
C17B H17D 0.9800
C17B H17E 0.9800
C17B H17F 0.9800
C18 H18A 0.9800
C18 H18B 0.9800
C18 H18C 0.9800
C19 H19A 0.9800
C19 H19B 0.9800
C19 H19C 0.9800
C20 H20A 0.9800
C20 H20B 0.9800
C20 H20C 0.9800
As3 N2 1.843(4)
As3 Cl6 2.1669(15)
As3 Cl5 2.1793(16)
As4 N2 1.827(4)
As4 Cl8B 2.088(17)
As4 Cl7A 2.176(3)
As4 Cl8A 2.216(3)
As4 Cl7B 2.225(19)
N2 C21 1.470(5)
Si5 C30 1.860(5)
Si5 C28 1.867(5)
Si5 C29 1.872(5)
Si5 C27 1.904(4)
Si6 C32 1.862(5)
Si6 C33 1.864(5)
Si6 C31 1.872(5)
Si6 C27 1.900(4)
Si7 C37 1.853(6)
Si7 C35 1.871(6)
Si7 C36 1.871(5)
Si7 C34 1.905(5)
Si8 C39 1.853(5)
Si8 C40 1.854(6)
Si8 C38 1.867(5)
Si8 C34 1.908(5)
C21 C26 1.413(6)
C21 C22 1.417(6)
C22 C23 1.399(6)
C22 C27 1.514(6)
C23 C24 1.371(6)
C23 H23 0.9500
C24 C25 1.388(6)
C24 H24 0.9500
C25 C26 1.403(6)
C25 H25 0.9500
C26 C34 1.503(6)
C27 H27 1.0000
C28 H28A 0.9800
C28 H28B 0.9800
C28 H28C 0.9800
C29 H29A 0.9800
C29 H29B 0.9800
C29 H29C 0.9800
C30 H30A 0.9800
C30 H30B 0.9800
C30 H30C 0.9800
C31 H31A 0.9800
C31 H31B 0.9800
C31 H31C 0.9800
C32 H32A 0.9800
C32 H32B 0.9800
C32 H32C 0.9800
C33 H33A 0.9800
C33 H33B 0.9800
C33 H33C 0.9800
C34 H34 1.0000
C35 H35A 0.9800
C35 H35B 0.9800
C35 H35C 0.9800
C36 H36A 0.9800
C36 H36B 0.9800
C36 H36C 0.9800
C37 H37A 0.9800
C37 H37B 0.9800
C37 H37C 0.9800
C38 H38A 0.9800
C38 H38B 0.9800
C38 H38C 0.9800
C39 H39A 0.9800
C39 H39B 0.9800
C39 H39C 0.9800
C40 H40A 0.9800
C40 H40B 0.9800
C40 H40C 0.9800
As5 N3 1.838(3)
As5 Cl10 2.1724(14)
As5 Cl9 2.1886(14)
As6 N3 1.830(3)
As6 Cl11 2.1757(13)
As6 Cl12 2.1932(13)
N3 C41 1.467(5)
Si9 C50 1.855(6)
Si9 C48 1.862(5)
Si9 C49 1.865(5)
Si9 C47 1.904(4)
Si10 C51 1.849(6)
Si10 C52 1.862(6)
Si10 C53 1.870(5)
Si10 C47 1.901(4)
Si11 C55 1.860(5)
Si11 C56 1.864(6)
Si11 C57 1.865(5)
Si11 C54 1.907(4)
Si12 C59 1.853(5)
Si12 C58 1.867(5)
Si12 C60 1.874(5)
Si12 C54 1.909(4)
C41 C46 1.406(5)
C41 C42 1.428(6)
C42 C43 1.392(6)
C42 C47 1.519(5)
C43 C44 1.383(6)
C43 H43 0.9500
C44 C45 1.378(6)
C44 H44 0.9500
C45 C46 1.393(6)
C45 H45 0.9500
C46 C54 1.518(5)
C47 H47 1.0000
C48 H48A 0.9800
C48 H48B 0.9800
C48 H48C 0.9800
C49 H49A 0.9800
C49 H49B 0.9800
C49 H49C 0.9800
C50 H50A 0.9800
C50 H50B 0.9800
C50 H50C 0.9800
C51 H51A 0.9800
C51 H51B 0.9800
C51 H51C 0.9800
C52 H52A 0.9800
C52 H52B 0.9800
C52 H52C 0.9800
C53 H53A 0.9800
C53 H53B 0.9800
C53 H53C 0.9800
C54 H54 1.0000
C55 H55A 0.9800
C55 H55B 0.9800
C55 H55C 0.9800
C56 H56A 0.9800
C56 H56B 0.9800
C56 H56C 0.9800
C57 H57A 0.9800
C57 H57B 0.9800
C57 H57C 0.9800
C58 H58A 0.9800
C58 H58B 0.9800
C58 H58C 0.9800
C59 H59A 0.9800
C59 H59B 0.9800
C59 H59C 0.9800
C60 H60A 0.9800
C60 H60B 0.9800
C60 H60C 0.9800
As7 N4 1.830(3)
As7 Cl26 2.160(10)
As7 Cl14 2.170(2)
As7 Cl13 2.179(3)
As7 Cl25 2.276(7)
As8 N4 1.841(3)
As8 Cl16 2.137(2)
As8 Cl28 2.177(5)
As8 Cl15 2.201(2)
As8 Cl27 2.256(5)
N4 C61 1.467(5)
Si13 C80 1.859(5)
Si13 C79 1.861(5)
Si13 C78 1.867(5)
Si13 C74 1.902(5)
Si14 C77 1.871(5)
Si14 C76 1.873(6)
Si14 C75 1.874(5)
Si14 C74 1.905(4)
Si15 C72 1.857(5)
Si15 C73 1.858(6)
Si15 C71 1.863(5)
Si15 C67 1.902(4)
C61 C62 1.413(6)
C61 C66 1.415(6)
C62 C63 1.401(6)
C62 C67 1.510(6)
C63 C64 1.380(6)
C63 H63 0.9500
C64 C65 1.379(6)
C64 H64 0.9500
C65 C66 1.397(6)
C65 H65 0.9500
C66 C74 1.519(6)
C67 Si16 1.905(17)
C67 Si1B 1.93(2)
C67 H67 1.0000
Si16 C70A 1.861(8)
Si16 C69A 1.863(7)
Si16 C68A 1.870(7)
C68A H68A 0.9800
C68A H68B 0.9800
C68A H68C 0.9800
C69A H69A 0.9800
C69A H69B 0.9800
C69A H69C 0.9800
C70A H70A 0.9800
C70A H70B 0.9800
C70A H70C 0.9800
Si1B C70B 1.861(8)
Si1B C69B 1.864(8)
Si1B C68B 1.868(8)
C68B H68D 0.9800
C68B H68E 0.9800
C68B H68F 0.9800
C69B H69D 0.9800
C69B H69E 0.9800
C69B H69F 0.9800
C70B H70D 0.9800
C70B H70E 0.9800
C70B H70F 0.9800
C71 H71A 0.9800
C71 H71B 0.9800
C71 H71C 0.9800
C72 H72A 0.9800
C72 H72B 0.9800
C72 H72C 0.9800
C73 H73A 0.9800
C73 H73B 0.9800
C73 H73C 0.9800
C74 H74 1.0000
C75 H75A 0.9800
C75 H75B 0.9800
C75 H75C 0.9800
C76 H76A 0.9800
C76 H76B 0.9800
C76 H76C 0.9800
C77 H77A 0.9800
C77 H77B 0.9800
C77 H77C 0.9800
C78 H78A 0.9800
C78 H78B 0.9800
C78 H78C 0.9800
C79 H79A 0.9800
C79 H79B 0.9800
C79 H79C 0.9800
C80 H80A 0.9800
C80 H80B 0.9800
C80 H80C 0.9800
N5A C81 1.464(6)
N5A As10 1.828(4)
N5A As9 1.845(4)
As9 Cl17 2.173(2)
As9 Cl18 2.183(2)
As10 Cl20 2.172(3)
As10 Cl19 2.195(3)
N5B C81 1.467(15)
N5B As9B 1.833(8)
N5B As1C 1.841(8)
As9B Cl29 2.148(8)
As9B Cl30 2.180(8)
As1C Cl32 2.176(8)
As1C Cl31 2.207(8)
Si17 C92 1.855(5)
Si17 C93 1.856(5)
Si17 C91 1.861(6)
Si17 C87 1.907(4)
Si18 C89 1.858(5)
Si18 C90 1.866(5)
Si18 C88 1.870(5)
Si18 C87 1.906(4)
Si19 C97 1.864(5)
Si19 C96 1.869(5)
Si19 C95 1.875(5)
Si19 C94 1.907(4)
Si20 C99 1.866(5)
Si20 C98 1.870(5)
Si20 C100 1.872(5)
Si20 C94 1.902(4)
C81 C86 1.410(6)
C81 C82 1.420(6)
C82 C83 1.387(6)
C82 C87 1.515(5)
C83 C84 1.383(6)
C83 H83 0.9500
C84 C85 1.385(6)
C84 H84 0.9500
C85 C86 1.401(6)
C85 H85 0.9500
C86 C94 1.514(6)
C87 H87 1.0000
C88 H88A 0.9800
C88 H88B 0.9800
C88 H88C 0.9800
C89 H89A 0.9800
C89 H89B 0.9800
C89 H89C 0.9800
C90 H90A 0.9800
C90 H90B 0.9800
C90 H90C 0.9800
C91 H91A 0.9800
C91 H91B 0.9800
C91 H91C 0.9800
C92 H92A 0.9800
C92 H92B 0.9800
C92 H92C 0.9800
C93 H93A 0.9800
C93 H93B 0.9800
C93 H93C 0.9800
C94 H94 1.0000
C95 H95A 0.9800
C95 H95B 0.9800
C95 H95C 0.9800
C96 H96A 0.9800
C96 H96B 0.9800
C96 H96C 0.9800
C97 H97A 0.9800
C97 H97B 0.9800
C97 H97C 0.9800
C98 H98A 0.9800
C98 H98B 0.9800
C98 H98C 0.9800
C99 H99A 0.9800
C99 H99B 0.9800
C99 H99C 0.9800
C100 H10D 0.9800
C100 H10E 0.9800
C100 H10F 0.9800
As11 N6 1.842(4)
As11 Cl21 2.1732(14)
As11 Cl22 2.1791(16)
As12 N6 1.825(3)
As12 Cl23 2.1739(14)
As12 Cl24 2.1748(16)
N6 C101 1.458(5)
Si21 C110 1.856(6)
Si21 C108 1.858(6)
Si21 C109 1.876(6)
Si21 C107 1.902(4)
Si22 C112 1.854(5)
Si22 C113 1.867(6)
Si22 C111 1.874(6)
Si22 C107 1.911(5)
Si23 C115 1.856(6)
Si23 C117 1.860(6)
Si23 C116 1.867(5)
Si23 C114 1.904(4)
Si24 C118 1.851(5)
Si24 C119 1.861(6)
Si24 C120 1.866(6)
Si24 C114 1.913(5)
C101 C106 1.415(6)
C101 C102 1.425(6)
C102 C103 1.391(6)
C102 C107 1.514(6)
C103 C104 1.389(6)
C103 H103 0.9500
C104 C105 1.376(6)
C104 H104 0.9500
C105 C106 1.397(6)
C105 H105 0.9500
C106 C114 1.509(6)
C107 H107 1.0000
C108 H10G 0.9800
C108 H10H 0.9800
C108 H10I 0.9800
C109 H10J 0.9800
C109 H10K 0.9800
C109 H10L 0.9800
C110 H11D 0.9800
C110 H11E 0.9800
C110 H11F 0.9800
C111 H11G 0.9800
C111 H11H 0.9800
C111 H11I 0.9800
C112 H11J 0.9800
C112 H11K 0.9800
C112 H11L 0.9800
C113 H11M 0.9800
C113 H11N 0.9800
C113 H11O 0.9800
C114 H114 1.0000
C115 H11P 0.9800
C115 H11Q 0.9800
C115 H11R 0.9800
C116 H11S 0.9800
C116 H11T 0.9800
C116 H11U 0.9800
C117 H11V 0.9800
C117 H11W 0.9800
C117 H12D 0.9800
C118 H12E 0.9800
C118 H12F 0.9800
C118 H12G 0.9800
C119 H12H 0.9800
C119 H12I 0.9800
C119 H12J 0.9800
C120 H12K 0.9800
C120 H12L 0.9800
C120 H12M 0.9800

loop_
_geom_torsion_atom_site_label_1
_geom_torsion_atom_site_label_2
_geom_torsion_atom_site_label_3
_geom_torsion_atom_site_label_4
_geom_torsion
C1 N1A As1A Cl2A -138.5(3)
As2A N1A As1A Cl2A 40.3(5)
C1 N1A As1A Cl1A 122.2(3)
As2A N1A As1A Cl1A -59.0(5)
C1 N1A As2A Cl3A -150.0(4)
As1A N1A As2A Cl3A 31.3(5)
C1 N1A As2A Cl4A 110.7(4)
As1A N1A As2A Cl4A -68.0(5)
C1 N1B As1B Cl1B 125.7(15)
As2B N1B As1B Cl1B -50(3)
C1 N1B As1B Cl2B -134.1(17)
As2B N1B As1B Cl2B 51(3)
C1 N1B As2B Cl3B -130.3(14)
As1B N1B As2B Cl3B 45(3)
C1 N1B As2B Cl4B 130.6(16)
As1B N1B As2B Cl4B -54(3)
As2A N1A C1 C6 -96.7(4)
As1A N1A C1 C6 82.3(5)
As2A N1A C1 C2 83.4(5)
As1A N1A C1 C2 -97.6(4)
As2B N1B C1 C6 85.5(14)
As1B N1B C1 C6 -91.1(15)
As2B N1B C1 C2 -83.8(15)
As1B N1B C1 C2 99.6(14)
C6 C1 C2 C3 -0.6(6)
N1A C1 C2 C3 179.3(4)
N1B C1 C2 C3 168.2(6)
C6 C1 C2 C7 179.6(4)
N1A C1 C2 C7 -0.5(6)
N1B C1 C2 C7 -11.7(8)
C1 C2 C3 C4 -2.2(7)
C7 C2 C3 C4 177.7(4)
C2 C3 C4 C5 2.0(8)
C3 C4 C5 C6 1.1(8)
C4 C5 C6 C1 -3.7(7)
C4 C5 C6 C14 174.2(4)
C2 C1 C6 C5 3.5(6)
N1A C1 C6 C5 -176.5(4)
N1B C1 C6 C5 -165.6(6)
C2 C1 C6 C14 -174.4(4)
N1A C1 C6 C14 5.7(6)
N1B C1 C6 C14 16.5(7)
C3 C2 C7 Si1 -62.1(5)
C1 C2 C7 Si1 117.8(4)
C3 C2 C7 Si2 70.3(5)
C1 C2 C7 Si2 -109.8(4)
C10 Si1 C7 C2 -167.4(3)
C9 Si1 C7 C2 69.0(4)
C8 Si1 C7 C2 -48.5(4)
C10 Si1 C7 Si2 61.7(3)
C9 Si1 C7 Si2 -61.9(3)
C8 Si1 C7 Si2 -179.3(3)
C5 C6 C14 Si3 63.4(5)
C1 C6 C14 Si3 -118.8(4)
C5 C6 C14 Si4 -68.3(5)
C1 C6 C14 Si4 109.5(4)
C6 C14 Si3 C16B -65.5(11)
Si4 C14 Si3 C16B 62.7(11)
C6 C14 Si3 C17A 151.9(5)
Si4 C14 Si3 C17A -79.8(5)
C6 C14 Si3 C15B 65.7(7)
Si4 C14 Si3 C15B -166.0(6)
C6 C14 Si3 C16A -77.6(11)
Si4 C14 Si3 C16A 50.6(11)
C6 C14 Si3 C15A 33.6(6)
Si4 C14 Si3 C15A 161.9(5)
C6 C14 Si3 C17B 179.8(5)
Si4 C14 Si3 C17B -52.0(5)
Cl8B As4 N2 C21 131.1(12)
Cl7A As4 N2 C21 -139.5(3)
Cl8A As4 N2 C21 121.8(3)
Cl7B As4 N2 C21 -130.6(10)
Cl8B As4 N2 As3 -45.9(12)
Cl7A As4 N2 As3 43.6(3)
Cl8A As4 N2 As3 -55.2(3)
Cl7B As4 N2 As3 52.4(10)
Cl6 As3 N2 C21 -132.4(2)
Cl5 As3 N2 C21 127.2(3)
Cl6 As3 N2 As4 44.7(3)
Cl5 As3 N2 As4 -55.7(3)
As4 N2 C21 C26 -86.9(4)
As3 N2 C21 C26 91.0(4)
As4 N2 C21 C22 96.4(4)
As3 N2 C21 C22 -85.7(4)
C26 C21 C22 C23 -1.5(7)
N2 C21 C22 C23 175.0(4)
C26 C21 C22 C27 179.9(4)
N2 C21 C22 C27 -3.5(7)
C21 C22 C23 C24 0.9(7)
C27 C22 C23 C24 179.6(5)
C22 C23 C24 C25 -0.1(8)
C23 C24 C25 C26 -0.3(9)
C24 C25 C26 C21 -0.3(8)
C24 C25 C26 C34 -178.2(5)
C22 C21 C26 C25 1.2(7)
N2 C21 C26 C25 -175.4(4)
C22 C21 C26 C34 179.0(4)
N2 C21 C26 C34 2.4(7)
C23 C22 C27 Si6 70.7(5)
C21 C22 C27 Si6 -110.7(4)
C23 C22 C27 Si5 -60.5(5)
C21 C22 C27 Si5 118.1(4)
C25 C26 C34 Si7 63.1(5)
C21 C26 C34 Si7 -114.6(5)
C25 C26 C34 Si8 -67.9(5)
C21 C26 C34 Si8 114.3(5)
Cl11 As6 N3 C41 -141.1(2)
Cl12 As6 N3 C41 119.8(2)
Cl11 As6 N3 As5 38.2(3)
Cl12 As6 N3 As5 -60.9(3)
Cl10 As5 N3 C41 -136.3(2)
Cl9 As5 N3 C41 123.8(2)
Cl10 As5 N3 As6 44.3(3)
Cl9 As5 N3 As6 -55.5(3)
As6 N3 C41 C46 -99.4(4)
As5 N3 C41 C46 81.1(4)
As6 N3 C41 C42 82.8(4)
As5 N3 C41 C42 -96.8(4)
C46 C41 C42 C43 -1.3(6)
N3 C41 C42 C43 176.6(4)
C46 C41 C42 C47 178.8(4)
N3 C41 C42 C47 -3.3(6)
C41 C42 C43 C44 -2.4(7)
C47 C42 C43 C44 177.5(4)
C42 C43 C44 C45 3.2(7)
C43 C44 C45 C46 -0.2(7)
C44 C45 C46 C41 -3.3(7)
C44 C45 C46 C54 174.4(4)
C42 C41 C46 C45 4.1(6)
N3 C41 C46 C45 -173.8(4)
C42 C41 C46 C54 -173.5(4)
N3 C41 C46 C54 8.6(6)
C43 C42 C47 Si10 68.8(5)
C41 C42 C47 Si10 -111.3(4)
C43 C42 C47 Si9 -63.6(5)
C41 C42 C47 Si9 116.3(4)
C45 C46 C54 Si11 61.5(5)
C41 C46 C54 Si11 -121.0(4)
C45 C46 C54 Si12 -71.2(4)
C41 C46 C54 Si12 106.4(4)
Cl26 As7 N4 C61 -128.6(4)
Cl14 As7 N4 C61 119.8(3)
Cl13 As7 N4 C61 -139.9(3)
Cl25 As7 N4 C61 134.3(3)
Cl26 As7 N4 As8 54.6(4)
Cl14 As7 N4 As8 -57.0(3)
Cl13 As7 N4 As8 43.4(3)
Cl25 As7 N4 As8 -42.5(4)
Cl16 As8 N4 C61 -141.7(3)
Cl28 As8 N4 C61 138.8(3)
Cl15 As8 N4 C61 118.8(3)
Cl27 As8 N4 C61 -121.2(3)
Cl16 As8 N4 As7 35.1(3)
Cl28 As8 N4 As7 -44.3(4)
Cl15 As8 N4 As7 -64.4(3)
Cl27 As8 N4 As7 55.7(3)
As7 N4 C61 C62 -91.8(4)
As8 N4 C61 C62 85.9(4)
As7 N4 C61 C66 92.3(4)
As8 N4 C61 C66 -90.1(4)
C66 C61 C62 C63 2.3(6)
N4 C61 C62 C63 -173.5(4)
C66 C61 C62 C67 -178.2(4)
N4 C61 C62 C67 6.0(6)
C61 C62 C63 C64 -0.8(7)
C67 C62 C63 C64 179.7(4)
C62 C63 C64 C65 -0.7(7)
C63 C64 C65 C66 0.8(7)
C64 C65 C66 C61 0.7(7)
C64 C65 C66 C74 179.2(4)
C62 C61 C66 C65 -2.2(6)
N4 C61 C66 C65 173.6(4)
C62 C61 C66 C74 179.3(4)
N4 C61 C66 C74 -4.9(6)
C63 C62 C67 Si15 -70.1(5)
C61 C62 C67 Si15 110.4(4)
C63 C62 C67 Si16 65.6(6)
C61 C62 C67 Si16 -113.9(6)
C63 C62 C67 Si1B 59.6(8)
C61 C62 C67 Si1B -119.9(7)
C65 C66 C74 Si13 69.9(5)
C61 C66 C74 Si13 -111.6(4)
C65 C66 C74 Si14 -61.6(5)
C61 C66 C74 Si14 116.9(4)
C81 N5A As9 Cl17 139.3(4)
As10 N5A As9 Cl17 -37.9(6)
C81 N5A As9 Cl18 -120.8(4)
As10 N5A As9 Cl18 62.0(5)
C81 N5A As10 Cl20 142.7(4)
As9 N5A As10 Cl20 -40.2(6)
C81 N5A As10 Cl19 -117.1(4)
As9 N5A As10 Cl19 60.0(6)
C81 N5B As9B Cl29 128.4(11)
As1C N5B As9B Cl29 -52.6(18)
C81 N5B As9B Cl30 -128.5(11)
As1C N5B As9B Cl30 50.4(17)
C81 N5B As1C Cl32 130.4(13)
As9B N5B As1C Cl32 -48.5(17)
C81 N5B As1C Cl31 -132.1(13)
As9B N5B As1C Cl31 49.0(18)
As10 N5A C81 C86 -92.2(5)
As9 N5A C81 C86 89.8(5)
As10 N5A C81 C82 92.4(5)
As9 N5A C81 C82 -85.6(5)
As9B N5B C81 C86 93.9(10)
As1C N5B C81 C86 -85.3(12)
As9B N5B C81 C82 -86.4(10)
As1C N5B C81 C82 94.4(12)
C86 C81 C82 C83 -3.8(6)
N5A C81 C82 C83 171.4(4)
N5B C81 C82 C83 176.5(7)
C86 C81 C82 C87 175.1(4)
N5A C81 C82 C87 -9.7(6)
N5B C81 C82 C87 -4.6(8)
C81 C82 C83 C84 2.4(6)
C87 C82 C83 C84 -176.5(4)
C82 C83 C84 C85 0.7(7)
C83 C84 C85 C86 -2.6(7)
C84 C85 C86 C81 1.2(6)
C84 C85 C86 C94 -176.7(4)
C82 C81 C86 C85 2.1(6)
N5A C81 C86 C85 -173.2(4)
N5B C81 C86 C85 -178.3(7)
C82 C81 C86 C94 179.8(4)
N5A C81 C86 C94 4.5(6)
N5B C81 C86 C94 -0.5(9)
C83 C82 C87 Si18 69.2(4)
C81 C82 C87 Si18 -109.7(4)
C83 C82 C87 Si17 -63.7(5)
C81 C82 C87 Si17 117.5(4)
C85 C86 C94 Si20 -70.7(4)
C81 C86 C94 Si20 111.6(4)
C85 C86 C94 Si19 60.3(5)
C81 C86 C94 Si19 -117.4(4)
Cl23 As12 N6 C101 -127.7(3)
Cl24 As12 N6 C101 132.8(3)
Cl23 As12 N6 As11 55.2(3)
Cl24 As12 N6 As11 -44.3(3)
Cl21 As11 N6 C101 132.8(2)
Cl22 As11 N6 C101 -126.9(2)
Cl21 As11 N6 As12 -50.0(3)
Cl22 As11 N6 As12 50.3(3)
As12 N6 C101 C106 -87.5(4)
As11 N6 C101 C106 90.5(4)
As12 N6 C101 C102 94.4(4)
As11 N6 C101 C102 -87.6(4)
C106 C101 C102 C103 -3.6(6)
N6 C101 C102 C103 174.5(4)
C106 C101 C102 C107 175.8(4)
N6 C101 C102 C107 -6.1(6)
C101 C102 C103 C104 1.5(7)
C107 C102 C103 C104 -178.0(4)
C102 C103 C104 C105 1.1(7)
C103 C104 C105 C106 -1.7(7)
C104 C105 C106 C101 -0.4(7)
C104 C105 C106 C114 177.6(4)
C102 C101 C106 C105 3.1(6)
N6 C101 C106 C105 -175.0(4)
C102 C101 C106 C114 -174.9(4)
N6 C101 C106 C114 7.0(6)
C103 C102 C107 Si21 -61.3(5)
C101 C102 C107 Si21 119.3(4)
C103 C102 C107 Si22 70.7(5)
C101 C102 C107 Si22 -108.7(4)
C105 C106 C114 Si23 64.2(5)
C101 C106 C114 Si23 -117.9(4)
C105 C106 C114 Si24 -68.7(5)
C101 C106 C114 Si24 109.2(4)
